data_4133475
loop_
_publ_author_name
'Lameijer, Lucien N.'
'van de Griend, Corjan'
'Hopkins, Samantha L.'
'Volbeda, Anne-Geert'
'Askes, Sven H. C.'
'Siegler, Maxime A.'
'Bonnet, Sylvestre'

_publ_section_title
;
 Photochemical Resolution of a Thermally Inert Cyclometalated
 Ru(phbpy)(N-N)(Sulfoxide)<sup>+</sup> Complex.
;
_journal_issue 1
_journal_name_full 'Journal of the American Chemical Society'
_journal_page_first 352
_journal_page_last 362
_journal_paper_doi 10.1021/jacs.8b10264
_journal_volume 141
_journal_year 2019
_chemical_formula_moiety 'C32 H25 N6 O Ru S, F6 P'
_chemical_formula_sum 'C32 H25 F6 N6 O P Ru S'
_chemical_formula_weight 787.68
_space_group_crystal_system triclinic
_space_group_IT_number 2
_space_group_name_Hall '-P 1'
_space_group_name_H-M_alt 'P -1'
_atom_sites_solution_hydrogens geom
_atom_sites_solution_primary direct
_atom_sites_solution_secondary difmap
_audit_creation_method SHELXL-2014/7
_cell_angle_alpha 100.2336(18)
_cell_angle_beta 90.1903(18)
_cell_angle_gamma 104.221(2)
_cell_formula_units_Z 8
_cell_length_a 15.1228(4)
_cell_length_b 16.8679(4)
_cell_length_c 25.1053(4)
_cell_measurement_reflns_used 30094
_cell_measurement_temperature 110(2)
_cell_measurement_theta_max 72.04
_cell_measurement_theta_min 3.45
_cell_volume 6101.7(2)
_computing_cell_refinement 'CrysAlisPro 1.171.38.43 (Rigaku OD, 2015)'
_computing_data_collection 'CrysAlisPro 1.171.38.43 (Rigaku OD, 2015)'
_computing_data_reduction 'CrysAlisPro 1.171.38.43 (Rigaku OD, 2015)'
_computing_molecular_graphics 'SHELXTL v6.10 (Sheldrick, 2008)'
_computing_publication_material 'SHELXTL v6.10 (Sheldrick, 2008)'
_computing_structure_refinement 'SHELXL-2014/7 (Sheldrick, 2015)'
_computing_structure_solution 'SHELXS-2014/7 (Sheldrick, 2015)'
_diffrn_ambient_temperature 110(2)
_diffrn_measured_fraction_theta_full 0.999
_diffrn_measured_fraction_theta_max 0.998
_diffrn_measurement_device_type 'SuperNova, Dual, Cu at zero, Atlas'
_diffrn_measurement_method '\w scans'
_diffrn_radiation_monochromator mirror
_diffrn_radiation_source 'SuperNova (Cu) X-ray Source'
_diffrn_radiation_type CuK\a
_diffrn_radiation_wavelength 1.54178
_diffrn_reflns_av_R_equivalents 0.0397
_diffrn_reflns_av_unetI/netI 0.0666
_diffrn_reflns_Laue_measured_fraction_full 0.999
_diffrn_reflns_Laue_measured_fraction_max 0.998
_diffrn_reflns_limit_h_max 18
_diffrn_reflns_limit_h_min -18
_diffrn_reflns_limit_k_max 20
_diffrn_reflns_limit_k_min -20
_diffrn_reflns_limit_l_max 30
_diffrn_reflns_limit_l_min -30
_diffrn_reflns_number 73586
_diffrn_reflns_point_group_measured_fraction_full 0.999
_diffrn_reflns_point_group_measured_fraction_max 0.998
_diffrn_reflns_theta_full 67.679
_diffrn_reflns_theta_max 71.897
_diffrn_reflns_theta_min 2.749
_exptl_absorpt_coefficient_mu 5.975
_exptl_absorpt_correction_T_max 0.730
_exptl_absorpt_correction_T_min 0.309
_exptl_absorpt_correction_type analytical
_exptl_absorpt_process_details
;
CrysAlisPro 1.171.38.43 (Rigaku Oxford Diffraction, 2015)
Analytical numeric absorption correction using a multifaceted crystal
			model based on expressions derived by R.C. Clark & J.S. Reid.
(Clark, R. C. & Reid, J. S. (1995). Acta Cryst. A51, 887-897)
Empirical absorption correction using spherical harmonics,
 implemented in SCALE3 ABSPACK scaling algorithm.
;
_exptl_crystal_colour 'dark red'
_exptl_crystal_density_diffrn 1.715
_exptl_crystal_description needle
_exptl_crystal_F_000 3168
_exptl_crystal_size_max 0.39
_exptl_crystal_size_mid 0.11
_exptl_crystal_size_min 0.06
_refine_diff_density_max 0.872
_refine_diff_density_min -0.692
_refine_diff_density_rms 0.100
_refine_ls_extinction_method none
_refine_ls_goodness_of_fit_ref 0.894
_refine_ls_hydrogen_treatment constr
_refine_ls_matrix_type full
_refine_ls_number_parameters 1851
_refine_ls_number_reflns 25508
_refine_ls_number_restraints 483
_refine_ls_restrained_S_all 0.903
_refine_ls_R_factor_all 0.0510
_refine_ls_R_factor_gt 0.0364
_refine_ls_shift/su_max 0.005
_refine_ls_shift/su_mean 0.000
_refine_ls_structure_factor_coef Fsqd
_refine_ls_weighting_details 'w=1/[\s^2^(Fo^2^)+(0.0459P)^2^] where P=(Fo^2^+2Fc^2^)/3'
_refine_ls_weighting_scheme calc
_refine_ls_wR_factor_gt 0.0854
_refine_ls_wR_factor_ref 0.0917
_reflns_Friedel_coverage 0.000
_reflns_number_gt 19051
_reflns_number_total 25508
_reflns_threshold_expression 'I > 2\s(I)'
_cod_data_source_file '[3]PF6.cif'
_cod_data_source_block 3_PF6
_cod_database_code 4133475
_shelx_shelxl_version_number 2014/7
_twin_info
;
 * * * CRYSALIS TWIN DATA REDUCTION FINALIZING (38.43 (release 21-03-2016)) * * *
Laue class: 1bar - Friedel mate is equivalent
Lattice type: P-lattice 
DC PROFFITRRPTWIN INFO: Step 1 - Loading orientation matrices (UB) of 2 components
 
DC PROFFITRRPTWIN INFO: Loading UB component 1
 
DC PROFFITRRPTWIN INFO: Loading UB component 2
 
DC PROFFITRRPTWIN INFO: Step 2 - Computing crossed twin laws
 
Twin law determination (relative to component 1)
Matrix 1 is taken from component 1 (  15.114   16.867   25.100   100.23    90.17   104.21)
Matrix 2 is taken from component 2 (  15.119   16.856   25.105   100.24    90.24   104.22)
Twin analysis: Component 1 with component 2
TL  =UB[1]-1*UB[2]:  -0.5351  -0.5241  -0.5050    -0.4652  -0.4760   0.5061    -0.9317   1.0462   0.0102   det 1.000242
TL-1=UB[2]*UB[1]-1:  -0.5342  -0.5229  -0.5054    -0.4667  -0.4758   0.5056    -0.9299   1.0479   0.0109   det 0.999758
Rot= 179.9408 deg around the following vectors: 
Reciprocal space (hkl): -0.4078 0.4089 0.8164
Direct space (uvw)    : -0.5389 0.6060 0.5852
 
DC PROFFITRRPTWIN INFO: Step 3 - Loading reflections of 2 components
 
DC PROFFITRRPTWIN ALL INFO: Component 1
DC PROFFITRRPTWIN INFO: Face list of component 1 
  1:   1.1890  -9.1540  -6.1873  d=   0.0745
  2:   8.7550   1.3312  -5.6291  d=   0.0374
  3:  -0.0217   9.2125   5.3676  d=   0.0603
  4:  -8.2410   3.5948   8.1148  d=   0.0368
  5:   5.0923  -4.5653 -11.9549  d=   0.0374
  6:  -5.4375   7.1239 -11.8312  d=   0.1990
  7:  -6.0260   5.7961   9.8403  d=   0.0362
  8:   6.3356  -7.9194   9.6180  d=   0.1677
  9:  -6.0006   5.0037  10.9984  d=   0.0434
 10:  -3.0114  -6.9792  -7.0233  d=   0.0323
 11:   3.0114   6.9792   7.0233  d=   0.0301
 12:  -5.0162  -2.9960  12.9853  d=   0.1259
 13:  -7.0130  -4.9735  -2.0277  d=   0.0426
 14:  -9.0036   3.0192   5.9857  d=   0.0484
DC PROFFITRRPTWIN ALL INFO: Component 2
DC PROFFITRRPTWIN INFO: Face list of component 2 
  1:   7.2787   0.6728 -10.7652  d=   0.0745
  2:  -2.5275  -7.5652  -6.8079  d=   0.0374
  3:  -7.5185  -1.6598   9.7320  d=   0.0603
  4:  -1.5792   6.2381  11.5188  d=   0.0368
  5:   5.7095  -6.2484  -9.6497  d=   0.0374
  6:   5.1595  -6.8341  12.3922  d=   0.1990
  7:  -4.7856   5.0293  11.7845  d=   0.0362
  8:  -4.1046   5.6745 -14.0850  d=   0.1677
  9:  -4.9702   5.9800  10.9432  d=   0.0434
 10:   8.8078   1.1754  -4.5895  d=   0.0323
 11:  -8.8078  -1.1754   4.5895  d=   0.0301
 12:  -2.3173  10.3318   1.6669  d=   0.1259
 13:   7.3715   4.6142   1.2879  d=   0.0426
 14:   0.2053   5.7914  11.6016  d=   0.0484
 
DC PROFFITRRPTWIN INFO: Step 4 - Analysing composite reflections of 2 components
 
Component 1: 78922 observations read
Component 2: 79004 observations read

134586 composite observations collected (111330 fully isolated, 23256 overlapped), 50 skipped due to one or more missing parts and 12 skipped due to I/sig<-3.0


OVERLAP STATISTICS

2 COMPONENTS

COMPONENTS 1, 2
 Overlap factor | # in range | % of all obs 
 -------------- | ---------- | ------------ 
   0.00 - 0.20  |       7436 |     5.5 <--- ALMOST SEPARATED
   0.20 - 0.40  |       4462 |     3.3
   0.40 - 0.60  |       4068 |     3.0
   0.60 - 0.80  |       4139 |     3.1
   0.80 - 1.00  |       3151 |     2.3 <--- FULLY OVERLAPPED
 -------------- | ---------- | ------------ 
      Total     |      23256 |    17.3

 
DC PROFFITRRPTWIN INFO: Step 5 - Scaling data & analysing twin ratios of 2 components
 
Computed twin ratios:
Twin 1: 49.21% (47810 common observations, 15622 merged)
Twin 2: 50.79% (48211 common observations, 15622 merged)

Preparing data for SCALE3 ABSPACK...

SCALING COMPONENT 1

67562 of 78874 reflections used for ABSPACK refinement
PROFFIT INFO: Inet (after scale3 abspack): min=-435787.9688 max=2696093.7500
PROFFIT INFO: sig(Inet) (after scale3 abspack): min=199.8493 max=11120.9072


SCALING COMPONENT 2

67915 of 78968 reflections used for ABSPACK refinement
PROFFIT INFO: Inet (after scale3 abspack): min=-689698.0625 max=2819984.7500
PROFFIT INFO: sig(Inet) (after scale3 abspack): min=199.8493 max=11507.5713

Computed twin ratios:
Twin 1: 49.44% (47810 common observations, 15622 merged)
Twin 2: 50.56% (48211 common observations, 15622 merged)

DC PROFFITRRPTWIN INFO: Determining HKLF4 overlap threshold for completeness requirement (>=80.0%)
DC PROFFITRRPTWIN INFO: HKLF4 overlap threshold kept - 0.40

DC PROFFITRRPTWIN INFO: Step 6 - Decomposed intensities statistics (HKLF4)
 
COMPONENT 1

 
Note: The Rint, Rsigma and RsigmaB values are computed for redundant data only!
	Mean F2 and F2/sig(F2) are given for all measured values!
Note: The RsigmaA values are computed for all measured values!

Help: For more information about computations of rint and rsigma please look into Crysalis help: 
 file:__#HELP_DTheoryAlgorithm_DataReductionOutput.html
 

Statistics vs intensity - point group symmetry: P-1
                       #        #        #      average    mean      mean        
          intensity measured   kept    unique  redundancy   F2     F2/sig(F2)   Rint   Rsigma
---------------------------------------------------------------------------------------------
   2581580-    57470     6609     6609     2124    3.1    130344.29    35.76    0.045    0.048
     57455-    30905     7031     7031     2124    3.3     42075.76    19.64    0.056    0.061
     30905-    19050     7002     7002     2124    3.3     24482.91    14.02    0.067    0.073
     19044-    11920     6805     6805     2124    3.2     15205.96    10.05    0.080    0.087
     11914-     7498     6819     6819     2124    3.2      9558.89     7.01    0.101    0.108
      7494-     4461     6718     6718     2124    3.2      5908.01     4.74    0.133    0.144
      4461-     2435     6596     6596     2124    3.1      3388.58     2.88    0.182    0.196
      2434-     1082     6664     6664     2124    3.1      1715.53     1.51    0.325    0.348
      1081-      295     6698     6698     2124    3.2       654.00     0.59    0.614    0.762
       294-   -39866     6620     6620     2130    3.1      -205.13    -0.10    0.981    1.843
-------------------------------------------------------------------------------------------
   2581580-   -39866    67562    67562    21246    3.2     23295.10     9.66    0.064    0.069
 

Statistics vs resolution - point group symmetry: P-1
resolu-      #        #        #               average    mean      mean          
tion(A)   measured   kept    unique           redundancy   F2     F2/sig(F2)   Rint   Rsigma   RsigmaA
------------------------------------------------------------------------------------------------------
 inf-1.77     6393     6393     2124             3.0     73911.29    22.44    0.048    0.052     0.031
1.77-1.41     5021     5021     2124             2.4     42535.15    11.25    0.054    0.056     0.064
1.41-1.23     7446     7446     2124             3.5     26998.03     9.38    0.075    0.081     0.086
1.23-1.11     9270     9270     2124             4.4     21737.80     9.39    0.075    0.086     0.088
1.11-1.03     7734     7734     2124             3.6     17777.10     8.60    0.068    0.076     0.093
1.03-0.97     7454     7454     2124             3.5     15499.81     8.12    0.069    0.078     0.101
0.97-0.91     6969     6969     2124             3.3     12299.49     7.28    0.082    0.092     0.114
0.91-0.87     6460     6460     2124             3.0     10063.82     6.92    0.081    0.088     0.122
0.87-0.84     5856     5856     2124             2.8      7862.02     6.53    0.088    0.095     0.131
0.84-0.81     4959     4959     2130             2.3      7149.03     7.11    0.082    0.086     0.119
------------------------------------------------------------------------------------------------------
 inf-0.81    67562    67562    21246             3.2     23295.10     9.66    0.064    0.069     0.073
 

Statistics vs resolution (taking redundancy into account) - point group symmetry: P-1
resolu-      #        #        #       %       average    mean      mean          
tion(A)    kept     theory   unique complete  redundancy   F2     F2/sig(F2)   Rint  RsigmaB
--------------------------------------------------------------------------------------------
 inf-1.77     6393     2331     2124   91.1      3.0     73911.29    38.19    0.048    0.018
1.77-1.41     5021     2252     2124   94.3      2.4     42535.15    17.92    0.054    0.041
1.41-1.23     7446     2299     2124   92.4      3.5     26998.03    17.73    0.075    0.050
1.23-1.11     9270     2393     2124   88.8      4.4     21737.80    19.18    0.075    0.044
1.11-1.03     7734     2453     2124   86.6      3.6     17777.10    16.83    0.068    0.051
1.03-0.97     7454     2497     2124   85.1      3.5     15499.81    15.57    0.069    0.056
0.97-0.91     6969     2487     2124   85.4      3.3     12299.49    13.56    0.082    0.065
0.91-0.87     6460     2459     2124   86.4      3.0     10063.82    12.31    0.081    0.072
0.87-0.84     5856     2407     2124   88.2      2.8      7862.02    11.01    0.088    0.080
0.84-0.81     4959     2452     2130   86.9      2.3      7149.03    11.20    0.082    0.076
--------------------------------------------------------------------------------------------
 inf-0.81    67562    24032    21246   88.4      3.2     23295.10    17.53    0.064    0.042
DC PROFFITRRPTWIN INFO: Step 7 - Generating output files
 
HKLF 4
Reflections read=78874, from those 67562 with overlapping factor < 0.400 written to file D:\Data\xs1134a\twin_abs_twin1_hklf4.hkl, 11312 skipped
Use the HKLF 4 file(s) for structure solution.

HKLF 5 merged
RINT ANALYSIS FOR ALL HKLF5 REFLECTIONS
 Components measured    kept     unique redundancy F2/sig(F2) Rint      Rsigma
------------------------------------------------------------------------------
1,2          78874     73586     25568     2.88     10.92     0.040     0.068

RINT ANALYSIS FOR OVERLAPPED REFLECTIONS
 Components measured    kept     unique redundancy F2/sig(F2) Rint      Rsigma
------------------------------------------------------------------------------
1,2          23256     21010      7889     2.66     14.53     0.034     0.052

RINT ANALYSIS FOR ISOLATED REFLECTIONS
 Component measured     kept     unique redundancy F2/sig(F2) Rint      Rsigma
------------------------------------------------------------------------------
     1       55618     52576     17679     2.97      9.33     0.045     0.083
     2           0         0         0     0.00      0.00     0.000     0.000

25568 merged reflections saved into file: D:\Data\xs1134a\twin_abs_twin1_hklf5.hkl

Use this hkl file in SHELXL with BASF instruction, which has (components minus 1) entries, and HKLF 5 instruction.
E.g. Two component twin: 'BASF n2' in .ins file, BASF n1 can be computed as n1 = 1.0 - n2.
E.g. Three component twin: 'BASF n2 n3' in .ins file, BASF n1 can be computed as n1 = 1.0 - (n2 + n3).

BASF 0.50558 
;
_shelx_space_group_comment
;
The symmetry employed for this shelxl refinement is uniquely defined
by the following loop, which should always be used as a source of
symmetry information in preference to the above space-group names.
They are only intended as comments.
;

loop_
_space_group_symop_operation_xyz
'x, y, z'
'-x, -y, -z'

loop_
_atom_site_label
_atom_site_type_symbol
_atom_site_fract_x
_atom_site_fract_y
_atom_site_fract_z
_atom_site_U_iso_or_equiv
_atom_site_adp_type
_atom_site_occupancy
_atom_site_site_symmetry_order
_atom_site_calc_flag
_atom_site_refinement_flags_posn
_atom_site_refinement_flags_adp
_atom_site_refinement_flags_occupancy
_atom_site_disorder_assembly
_atom_site_disorder_group
Ru1 Ru 0.19386(2) 0.30000(2) 0.12028(2) 0.02084(7) Uani 1 1 d . . . . .
S1A S 0.26107(7) 0.40190(6) 0.18871(4) 0.0244(2) Uani 1 1 d . . . . .
C1A C 0.2737(3) 0.3637(3) 0.06921(17) 0.0284(9) Uani 1 1 d . . . . .
C2A C 0.3612(3) 0.3614(3) 0.05227(19) 0.0318(10) Uani 1 1 d . . . . .
H2A H 0.3926 0.3267 0.0664 0.038 Uiso 1 1 calc R U . . .
C3A C 0.4032(4) 0.4091(3) 0.01487(19) 0.0387(12) Uani 1 1 d . . . . .
H3A H 0.4626 0.4064 0.0040 0.046 Uiso 1 1 calc R U . . .
C4A C 0.3595(4) 0.4601(4) -0.0064(2) 0.0433(13) Uani 1 1 d . . . . .
H4A H 0.3885 0.4917 -0.0321 0.052 Uiso 1 1 calc R U . . .
C5A C 0.2732(4) 0.4653(3) 0.00984(19) 0.0371(11) Uani 1 1 d . . . . .
H5A H 0.2431 0.5007 -0.0045 0.044 Uiso 1 1 calc R U . . .
C6A C 0.2305(3) 0.4180(3) 0.04753(17) 0.0291(9) Uani 1 1 d . . . . .
C7A C 0.1393(3) 0.4197(3) 0.06629(18) 0.0304(10) Uani 1 1 d . . . . .
C8A C 0.0825(4) 0.4681(3) 0.05306(19) 0.0348(11) Uani 1 1 d . . . . .
H8A H 0.1021 0.5066 0.0295 0.042 Uiso 1 1 calc R U . . .
C9A C -0.0034(4) 0.4594(3) 0.0749(2) 0.0356(11) Uani 1 1 d . . . . .
H9A H -0.0414 0.4933 0.0668 0.043 Uiso 1 1 calc R U . . .
C10A C -0.0339(3) 0.4021(3) 0.10818(18) 0.0298(9) Uani 1 1 d . . . . .
H10A H -0.0931 0.3950 0.1221 0.036 Uiso 1 1 calc R U . . .
C11A C 0.0245(3) 0.3554(3) 0.12064(17) 0.0242(8) Uani 1 1 d . . . . .
C12A C 0.0035(3) 0.2897(3) 0.15413(16) 0.0226(8) Uani 1 1 d . . . . .
C13A C -0.0820(3) 0.2645(3) 0.17500(19) 0.0309(10) Uani 1 1 d . . . . .
H13A H -0.1304 0.2878 0.1667 0.037 Uiso 1 1 calc R U . . .
C14A C -0.0957(3) 0.2057(3) 0.2077(2) 0.0359(11) Uani 1 1 d . . . . .
H14A H -0.1535 0.1880 0.2224 0.043 Uiso 1 1 calc R U . . .
C15A C -0.0238(3) 0.1725(3) 0.21893(19) 0.0311(10) Uani 1 1 d . . . . .
H15A H -0.0309 0.1337 0.2427 0.037 Uiso 1 1 calc R U . . .
C16A C 0.0585(3) 0.1969(3) 0.19485(17) 0.0241(8) Uani 1 1 d . . . . .
H16A H 0.1062 0.1714 0.2007 0.029 Uiso 1 1 calc R U . . .
C17A C 0.2084(3) 0.3874(3) 0.25074(17) 0.0296(9) Uani 1 1 d . . . . .
H17A H 0.2179 0.3365 0.2609 0.044 Uiso 1 1 calc R U . . .
H17B H 0.1428 0.3827 0.2463 0.044 Uiso 1 1 calc R U . . .
H17C H 0.2356 0.4352 0.2793 0.044 Uiso 1 1 calc R U . . .
C18A C 0.2396(4) 0.4999(3) 0.18474(19) 0.0343(10) Uani 1 1 d . . . . .
H18A H 0.2733 0.5421 0.2147 0.051 Uiso 1 1 calc R U . . .
H18B H 0.1741 0.4959 0.1872 0.051 Uiso 1 1 calc R U . . .
H18C H 0.2597 0.5155 0.1501 0.051 Uiso 1 1 calc R U . . .
C19A C 0.0736(3) 0.1964(3) 0.02070(17) 0.0251(9) Uani 1 1 d . . . . .
H19A H 0.0455 0.2414 0.0235 0.030 Uiso 1 1 calc R U . . .
C20A C 0.0430(3) 0.1282(3) -0.02050(17) 0.0275(9) Uani 1 1 d . . . . .
H20A H -0.0054 0.1265 -0.0452 0.033 Uiso 1 1 calc R U . . .
C21A C 0.0839(3) 0.0624(3) -0.02524(18) 0.0294(9) Uani 1 1 d . . . . .
H21A H 0.0641 0.0151 -0.0532 0.035 Uiso 1 1 calc R U . . .
C22A C 0.1549(3) 0.0668(3) 0.01188(18) 0.0262(9) Uani 1 1 d . . . . .
C23A C 0.1817(3) 0.1375(3) 0.05250(17) 0.0226(8) Uani 1 1 d . . . . .
C24A C 0.2545(3) 0.1472(3) 0.09136(17) 0.0227(8) Uani 1 1 d . . . . .
C25A C 0.3022(3) 0.0847(3) 0.08963(18) 0.0269(9) Uani 1 1 d . . . . .
C26A C 0.3773(3) 0.0988(3) 0.12566(19) 0.0317(10) Uani 1 1 d . . . . .
H26A H 0.4106 0.0579 0.1260 0.038 Uiso 1 1 calc R U . . .
C27A C 0.4010(3) 0.1740(3) 0.16061(19) 0.0327(10) Uani 1 1 d . . . . .
H27A H 0.4534 0.1864 0.1846 0.039 Uiso 1 1 calc R U . . .
C28A C 0.3498(3) 0.2323(3) 0.16153(17) 0.0288(9) Uani 1 1 d . . . . .
H28A H 0.3673 0.2827 0.1872 0.035 Uiso 1 1 calc R U . . .
C29A C 0.2021(3) 0.0014(3) 0.01063(19) 0.0294(9) Uani 1 1 d . . . . .
C30A C 0.2728(3) 0.0090(3) 0.04863(19) 0.0287(9) Uani 1 1 d . . . . .
C31A C 0.2207(4) -0.1257(3) -0.0288(2) 0.0416(12) Uani 1 1 d . . . . .
H31A H 0.2049 -0.1747 -0.0559 0.050 Uiso 1 1 calc R U . . .
C32A C 0.2895(4) -0.1182(3) 0.0099(2) 0.0428(13) Uani 1 1 d . . . . .
H32A H 0.3181 -0.1627 0.0085 0.051 Uiso 1 1 calc R U . . .
N1A N 0.1092(3) 0.3661(2) 0.10061(14) 0.0235(7) Uani 1 1 d . . . . .
N2A N 0.0730(2) 0.2548(2) 0.16373(14) 0.0215(7) Uani 1 1 d . . . . .
N3A N 0.1407(2) 0.2013(2) 0.05659(14) 0.0218(7) Uani 1 1 d . . . . .
N4A N 0.2774(2) 0.2208(2) 0.12802(14) 0.0252(7) Uani 1 1 d . . . . .
N5A N 0.1764(3) -0.0673(2) -0.02950(18) 0.0368(9) Uani 1 1 d . . . . .
N6A N 0.3170(3) -0.0518(3) 0.04866(18) 0.0346(9) Uani 1 1 d . . . . .
O1A O 0.3611(2) 0.4190(2) 0.19987(13) 0.0340(7) Uani 1 1 d . . . . .
Ru2 Ru 0.68229(2) 0.74605(2) 0.61071(2) 0.02006(7) Uani 1 1 d . . . . .
S1B S 0.73120(7) 0.83715(6) 0.68800(4) 0.02268(19) Uani 1 1 d . . . . .
C1B C 0.7444(3) 0.8298(3) 0.56518(17) 0.0258(9) Uani 1 1 d . . . . .
C2B C 0.8335(3) 0.8490(3) 0.54789(17) 0.0281(9) Uani 1 1 d . . . . .
H2B H 0.8743 0.8176 0.5562 0.034 Uiso 1 1 calc R U . . .
C3B C 0.8644(3) 0.9127(3) 0.51879(18) 0.0327(10) Uani 1 1 d . . . . .
H3B H 0.9260 0.9247 0.5086 0.039 Uiso 1 1 calc R U . . .
C4B C 0.8070(4) 0.9589(3) 0.50437(18) 0.0323(10) Uani 1 1 d . . . . .
H4B H 0.8283 1.0014 0.4838 0.039 Uiso 1 1 calc R U . . .
C5B C 0.7179(3) 0.9417(3) 0.52068(18) 0.0308(10) Uani 1 1 d . . . . .
H5B H 0.6777 0.9730 0.5114 0.037 Uiso 1 1 calc R U . . .
C6B C 0.6865(3) 0.8785(3) 0.55077(16) 0.0238(8) Uani 1 1 d . . . . .
C7B C 0.5931(3) 0.8598(3) 0.57032(17) 0.0251(9) Uani 1 1 d . . . . .
C8B C 0.5242(3) 0.9004(3) 0.56445(18) 0.0292(9) Uani 1 1 d . . . . .
H8B H 0.5335 0.9443 0.5444 0.035 Uiso 1 1 calc R U . . .
C9B C 0.4423(3) 0.8751(3) 0.58850(19) 0.0311(10) Uani 1 1 d . . . . .
H9B H 0.3955 0.9031 0.5857 0.037 Uiso 1 1 calc R U . . .
C10B C 0.4272(3) 0.8095(3) 0.61660(18) 0.0275(9) Uani 1 1 d . . . . .
H10B H 0.3704 0.7918 0.6324 0.033 Uiso 1 1 calc R U . . .
C11B C 0.4973(3) 0.7701(3) 0.62115(17) 0.0244(8) Uani 1 1 d . . . . .
C12B C 0.4932(3) 0.7012(3) 0.65032(17) 0.0243(8) Uani 1 1 d . . . . .
C13B C 0.4162(3) 0.6637(3) 0.67386(19) 0.0286(9) Uani 1 1 d . . . . .
H13B H 0.3612 0.6806 0.6706 0.034 Uiso 1 1 calc R U . . .
C14B C 0.4188(3) 0.6005(3) 0.7025(2) 0.0325(10) Uani 1 1 d . . . . .
H14B H 0.3660 0.5746 0.7193 0.039 Uiso 1 1 calc R U . . .
C15B C 0.4986(3) 0.5762(3) 0.7063(2) 0.0333(10) Uani 1 1 d . . . . .
H15B H 0.5024 0.5341 0.7261 0.040 Uiso 1 1 calc R U . . .
C16B C 0.5734(3) 0.6149(3) 0.68013(19) 0.0295(9) Uani 1 1 d . . . . .
H16B H 0.6279 0.5965 0.6813 0.035 Uiso 1 1 calc R U . . .
C17B C 0.6503(3) 0.8936(3) 0.71457(18) 0.0286(9) Uani 1 1 d . . . . .
H17D H 0.5958 0.8548 0.7243 0.043 Uiso 1 1 calc R U . . .
H17E H 0.6332 0.9224 0.6871 0.043 Uiso 1 1 calc R U . . .
H17F H 0.6776 0.9344 0.7468 0.043 Uiso 1 1 calc R U . . .
C18B C 0.8231(3) 0.9237(3) 0.68187(18) 0.0312(10) Uani 1 1 d . . . . .
H18D H 0.8405 0.9591 0.7176 0.047 Uiso 1 1 calc R U . . .
H18E H 0.8040 0.9558 0.6571 0.047 Uiso 1 1 calc R U . . .
H18F H 0.8755 0.9037 0.6676 0.047 Uiso 1 1 calc R U . . .
C19B C 0.5790(3) 0.6408(3) 0.50551(17) 0.0263(9) Uani 1 1 d . . . . .
H19B H 0.5472 0.6831 0.5063 0.032 Uiso 1 1 calc R U . . .
C20B C 0.5552(3) 0.5698(3) 0.46441(17) 0.0271(9) Uani 1 1 d . . . . .
H20B H 0.5077 0.5641 0.4381 0.033 Uiso 1 1 calc R U . . .
C21B C 0.6014(3) 0.5085(3) 0.46263(17) 0.0261(9) Uani 1 1 d . . . . .
H21B H 0.5857 0.4603 0.4350 0.031 Uiso 1 1 calc R U . . .
C22B C 0.6712(3) 0.5173(3) 0.50128(17) 0.0232(8) Uani 1 1 d . . . . .
C23B C 0.6923(3) 0.5913(3) 0.54048(16) 0.0216(8) Uani 1 1 d . . . . .
C24B C 0.7681(3) 0.6089(2) 0.57889(16) 0.0222(8) Uani 1 1 d . . . . .
C25B C 0.8232(3) 0.5529(3) 0.57835(17) 0.0240(8) Uani 1 1 d . . . . .
C26B C 0.9014(3) 0.5761(3) 0.61322(17) 0.0245(8) Uani 1 1 d . . . . .
H26B H 0.9395 0.5392 0.6145 0.029 Uiso 1 1 calc R U . . .
C27B C 0.9215(3) 0.6537(3) 0.64558(17) 0.0266(9) Uani 1 1 d . . . . .
H27B H 0.9762 0.6723 0.6678 0.032 Uiso 1 1 calc R U . . .
C28B C 0.8625(3) 0.7051(3) 0.64603(17) 0.0237(8) Uani 1 1 d . . . . .
H28B H 0.8772 0.7575 0.6698 0.028 Uiso 1 1 calc R U . . .
C29B C 0.7235(3) 0.4566(3) 0.50323(17) 0.0249(8) Uani 1 1 d . . . . .
C30B C 0.7979(3) 0.4734(3) 0.54031(18) 0.0252(9) Uani 1 1 d . . . . .
C31B C 0.7464(3) 0.3289(3) 0.4715(2) 0.0347(10) Uani 1 1 d . . . . .
H31B H 0.7297 0.2758 0.4485 0.042 Uiso 1 1 calc R U . . .
C32B C 0.8215(3) 0.3470(3) 0.5080(2) 0.0335(10) Uani 1 1 d . . . . .
H32B H 0.8548 0.3061 0.5081 0.040 Uiso 1 1 calc R U . . .
N1B N 0.5784(2) 0.7971(2) 0.59896(14) 0.0225(7) Uani 1 1 d . . . . .
N2B N 0.5726(2) 0.6770(2) 0.65328(14) 0.0226(7) Uani 1 1 d . . . . .
N3B N 0.6447(2) 0.6506(2) 0.54327(14) 0.0231(7) Uani 1 1 d . . . . .
N4B N 0.7852(2) 0.6841(2) 0.61436(14) 0.0230(7) Uani 1 1 d . . . . .
N5B N 0.6976(3) 0.3833(2) 0.46766(16) 0.0314(8) Uani 1 1 d . . . . .
N6B N 0.8486(3) 0.4185(2) 0.54243(16) 0.0295(8) Uani 1 1 d . . . . .
O1B O 0.7585(2) 0.8005(2) 0.73298(12) 0.0279(6) Uani 1 1 d . . . . .
Ru3 Ru 0.88132(2) 0.64880(2) 0.29408(2) 0.02013(7) Uani 1 1 d . . . . .
S1C S 0.73325(7) 0.63783(7) 0.30947(4) 0.0244(2) Uani 1 1 d . . . . .
C1C C 0.8561(3) 0.5246(2) 0.29619(17) 0.0216(8) Uani 1 1 d . . . . .
C2C C 0.8206(3) 0.4545(3) 0.25589(18) 0.0251(9) Uani 1 1 d . . . . .
H2C H 0.8053 0.4619 0.2207 0.030 Uiso 1 1 calc R U . . .
C3C C 0.8075(3) 0.3746(3) 0.2666(2) 0.0306(10) Uani 1 1 d . . . . .
H3C H 0.7830 0.3283 0.2386 0.037 Uiso 1 1 calc R U . . .
C4C C 0.8294(3) 0.3607(3) 0.3173(2) 0.0325(10) Uani 1 1 d . . . . .
H4C H 0.8211 0.3055 0.3236 0.039 Uiso 1 1 calc R U . . .
C5C C 0.8635(3) 0.4277(3) 0.3585(2) 0.0290(9) Uani 1 1 d . . . . .
H5C H 0.8787 0.4191 0.3934 0.035 Uiso 1 1 calc R U . . .
C6C C 0.8754(3) 0.5091(3) 0.34833(18) 0.0259(9) Uani 1 1 d . . . . .
C7C C 0.9072(3) 0.5830(3) 0.39081(17) 0.0254(9) Uani 1 1 d . . . . .
C8C C 0.9281(3) 0.5868(3) 0.44558(19) 0.0317(10) Uani 1 1 d . . . . .
H8C H 0.9230 0.5371 0.4595 0.038 Uiso 1 1 calc R U . . .
C9C C 0.9566(3) 0.6641(3) 0.47979(18) 0.0324(10) Uani 1 1 d . . . . .
H9C H 0.9686 0.6672 0.5174 0.039 Uiso 1 1 calc R U . . .
C10C C 0.9674(3) 0.7364(3) 0.45876(17) 0.0298(9) Uani 1 1 d . . . . .
H10C H 0.9888 0.7892 0.4816 0.036 Uiso 1 1 calc R U . . .
C11C C 0.9468(3) 0.7310(3) 0.40456(17) 0.0238(8) Uani 1 1 d . . . . .
C12C C 0.9558(3) 0.8015(3) 0.37595(17) 0.0229(8) Uani 1 1 d . . . . .
C13C C 0.9926(3) 0.8838(3) 0.40071(18) 0.0291(9) Uani 1 1 d . . . . .
H13C H 1.0154 0.8966 0.4373 0.035 Uiso 1 1 calc R U . . .
C14C C 0.9958(3) 0.9466(3) 0.37209(19) 0.0327(10) Uani 1 1 d . . . . .
H14C H 1.0190 1.0032 0.3889 0.039 Uiso 1 1 calc R U . . .
C15C C 0.9643(3) 0.9258(3) 0.31797(19) 0.0287(9) Uani 1 1 d . . . . .
H15C H 0.9655 0.9680 0.2973 0.034 Uiso 1 1 calc R U . . .
C16C C 0.9314(3) 0.8428(3) 0.29464(18) 0.0269(9) Uani 1 1 d . . . . .
H16C H 0.9120 0.8288 0.2574 0.032 Uiso 1 1 calc R U . . .
C17C C 0.7065(3) 0.7362(3) 0.3263(2) 0.0332(10) Uani 1 1 d . . . . .
H17G H 0.7181 0.7652 0.2955 0.050 Uiso 1 1 calc R U . . .
H17H H 0.7446 0.7696 0.3579 0.050 Uiso 1 1 calc R U . . .
H17I H 0.6419 0.7278 0.3346 0.050 Uiso 1 1 calc R U . . .
C18C C 0.6985(3) 0.6008(3) 0.37027(19) 0.0340(10) Uani 1 1 d . . . . .
H18G H 0.6328 0.5953 0.3736 0.051 Uiso 1 1 calc R U . . .
H18H H 0.7320 0.6403 0.4015 0.051 Uiso 1 1 calc R U . . .
H18I H 0.7117 0.5465 0.3692 0.051 Uiso 1 1 calc R U . . .
C19C C 1.0866(3) 0.6572(3) 0.30344(18) 0.0275(9) Uani 1 1 d . . . . .
H19C H 1.0771 0.6506 0.3399 0.033 Uiso 1 1 calc R U . . .
C20C C 1.1750(3) 0.6686(3) 0.2849(2) 0.0310(10) Uani 1 1 d . . . . .
H20C H 1.2246 0.6707 0.3089 0.037 Uiso 1 1 calc R U . . .
C21C C 1.1901(3) 0.6767(3) 0.2323(2) 0.0311(10) Uani 1 1 d . . . . .
H21C H 1.2499 0.6838 0.2193 0.037 Uiso 1 1 calc R U . . .
C22C C 1.1162(3) 0.6743(3) 0.19783(18) 0.0266(9) Uani 1 1 d . . . . .
C23C C 1.0291(3) 0.6631(3) 0.21902(18) 0.0243(9) Uani 1 1 d . . . . .
C24C C 0.9492(3) 0.6589(3) 0.18587(16) 0.0226(8) Uani 1 1 d . . . . .
C25C C 0.9578(3) 0.6666(3) 0.13144(17) 0.0267(9) Uani 1 1 d . . . . .
C26C C 0.8786(4) 0.6586(3) 0.10049(18) 0.0322(10) Uani 1 1 d . . . . .
H26C H 0.8812 0.6634 0.0634 0.039 Uiso 1 1 calc R U . . .
C27C C 0.7958(3) 0.6434(3) 0.12499(18) 0.0310(10) Uani 1 1 d . . . . .
H27C H 0.7408 0.6373 0.1046 0.037 Uiso 1 1 calc R U . . .
C28C C 0.7929(3) 0.6371(3) 0.17965(17) 0.0278(9) Uani 1 1 d . . . . .
H28C H 0.7353 0.6260 0.1955 0.033 Uiso 1 1 calc R U . . .
C29C C 1.1243(3) 0.6811(3) 0.1412(2) 0.0313(10) Uani 1 1 d . . . . .
C30C C 1.0477(3) 0.6783(3) 0.10862(18) 0.0301(10) Uani 1 1 d . . . . .
C31C C 1.2135(4) 0.6947(3) 0.0690(2) 0.0436(13) Uani 1 1 d . . . . .
H31C H 1.2710 0.6998 0.0529 0.052 Uiso 1 1 calc R U . . .
C32C C 1.1372(4) 0.6926(3) 0.0370(2) 0.0430(13) Uani 1 1 d . . . . .
H32C H 1.1449 0.6972 0.0000 0.052 Uiso 1 1 calc R U . . .
N1C N 0.9144(2) 0.6550(2) 0.37219(14) 0.0240(7) Uani 1 1 d . . . . .
N2C N 0.9259(2) 0.7819(2) 0.32287(14) 0.0223(7) Uani 1 1 d . . . . .
N3C N 1.0152(2) 0.6553(2) 0.27157(14) 0.0228(7) Uani 1 1 d . . . . .
N4C N 0.8680(2) 0.6459(2) 0.21067(15) 0.0241(7) Uani 1 1 d . . . . .
N5C N 1.2088(3) 0.6898(3) 0.12088(18) 0.0391(10) Uani 1 1 d . . . . .
N6C N 1.0545(3) 0.6845(3) 0.05567(16) 0.0361(9) Uani 1 1 d . . . . .
O1C O 0.6644(2) 0.5866(2) 0.26683(13) 0.0340(7) Uani 1 1 d . . . . .
Ru4 Ru 0.42384(2) 0.11409(2) 0.79490(2) 0.01911(6) Uani 1 1 d . . . . .
S1D S 0.27763(7) 0.11686(6) 0.80718(4) 0.02263(19) Uani 1 1 d . . . . .
C1D C 0.3967(3) -0.0088(3) 0.79852(17) 0.0233(8) Uani 1 1 d . . . . .
C2D C 0.3715(3) -0.0789(3) 0.75643(18) 0.0280(9) Uani 1 1 d . . . . .
H2D H 0.3661 -0.0714 0.7200 0.034 Uiso 1 1 calc R U . . .
C3D C 0.3544(3) -0.1589(3) 0.76782(19) 0.0310(10) Uani 1 1 d . . . . .
H3D H 0.3383 -0.2053 0.7389 0.037 Uiso 1 1 calc R U . . .
C4D C 0.3603(3) -0.1726(3) 0.8203(2) 0.0339(10) Uani 1 1 d . . . . .
H4D H 0.3471 -0.2276 0.8276 0.041 Uiso 1 1 calc R U . . .
C5D C 0.3858(3) -0.1047(3) 0.86204(19) 0.0287(9) Uani 1 1 d . . . . .
H5D H 0.3908 -0.1132 0.8982 0.034 Uiso 1 1 calc R U . . .
C6D C 0.4041(3) -0.0243(3) 0.85185(17) 0.0242(8) Uani 1 1 d . . . . .
C7D C 0.4333(3) 0.0505(3) 0.89406(18) 0.0246(8) Uani 1 1 d . . . . .
C8D C 0.4462(3) 0.0549(3) 0.94971(18) 0.0289(9) Uani 1 1 d . . . . .
H8D H 0.4348 0.0056 0.9646 0.035 Uiso 1 1 calc R U . . .
C9D C 0.4763(3) 0.1328(3) 0.98300(18) 0.0328(10) Uani 1 1 d . . . . .
H9D H 0.4847 0.1365 1.0210 0.039 Uiso 1 1 calc R U . . .
C10D C 0.4939(3) 0.2044(3) 0.96146(18) 0.0290(9) Uani 1 1 d . . . . .
H10D H 0.5149 0.2573 0.9843 0.035 Uiso 1 1 calc R U . . .
C11D C 0.4807(3) 0.1986(3) 0.90612(17) 0.0244(8) Uani 1 1 d . . . . .
C12D C 0.4954(3) 0.2686(3) 0.87637(17) 0.0250(9) Uani 1 1 d . . . . .
C13D C 0.5349(3) 0.3512(3) 0.90063(18) 0.0308(10) Uani 1 1 d . . . . .
H13D H 0.5565 0.3642 0.9375 0.037 Uiso 1 1 calc R U . . .
C14D C 0.5424(4) 0.4136(3) 0.8711(2) 0.0396(12) Uani 1 1 d . . . . .
H14D H 0.5677 0.4700 0.8876 0.047 Uiso 1 1 calc R U . . .
C15D C 0.5126(4) 0.3931(3) 0.8166(2) 0.0386(12) Uani 1 1 d . . . . .
H15D H 0.5170 0.4349 0.7952 0.046 Uiso 1 1 calc R U . . .
C16D C 0.4760(3) 0.3092(3) 0.79452(19) 0.0299(9) Uani 1 1 d . . . . .
H16D H 0.4559 0.2947 0.7574 0.036 Uiso 1 1 calc R U . . .
C17D C 0.2545(3) 0.1490(3) 0.87638(18) 0.0340(10) Uani 1 1 d . . . . .
H17J H 0.2917 0.2056 0.8898 0.051 Uiso 1 1 calc R U . . .
H17K H 0.2694 0.1109 0.8982 0.051 Uiso 1 1 calc R U . . .
H17L H 0.1896 0.1482 0.8790 0.051 Uiso 1 1 calc R U . . .
C18D C 0.1983(3) 0.0186(3) 0.7943(2) 0.0358(11) Uani 1 1 d . . . . .
H18J H 0.1370 0.0255 0.8022 0.054 Uiso 1 1 calc R U . . .
H18K H 0.2148 -0.0172 0.8173 0.054 Uiso 1 1 calc R U . . .
H18L H 0.1992 -0.0069 0.7561 0.054 Uiso 1 1 calc R U . . .
C19D C 0.6269(3) 0.1188(3) 0.81113(17) 0.0240(8) Uani 1 1 d . . . . .
H19D H 0.6146 0.1175 0.8481 0.029 Uiso 1 1 calc R U . . .
C20D C 0.7161(3) 0.1242(3) 0.79520(18) 0.0264(9) Uani 1 1 d . . . . .
H20D H 0.7629 0.1257 0.8210 0.032 Uiso 1 1 calc R U . . .
C21D C 0.7361(3) 0.1272(3) 0.74197(18) 0.0274(9) Uani 1 1 d . . . . .
H21D H 0.7966 0.1311 0.7305 0.033 Uiso 1 1 calc R U . . .
C22D C 0.6651(3) 0.1246(3) 0.70521(17) 0.0233(8) Uani 1 1 d . . . . .
C23D C 0.5770(3) 0.1172(3) 0.72391(17) 0.0227(8) Uani 1 1 d . . . . .
C24D C 0.5002(3) 0.1093(2) 0.68789(17) 0.0222(8) Uani 1 1 d . . . . .
C25D C 0.5112(3) 0.1081(3) 0.63263(17) 0.0232(8) Uani 1 1 d . . . . .
C26D C 0.4338(3) 0.0975(3) 0.59895(17) 0.0266(9) Uani 1 1 d . . . . .
H26D H 0.4392 0.0988 0.5614 0.032 Uiso 1 1 calc R U . . .
C27D C 0.3499(3) 0.0851(3) 0.62107(17) 0.0275(9) Uani 1 1 d . . . . .
H27D H 0.2960 0.0745 0.5986 0.033 Uiso 1 1 calc R U . . .
C28D C 0.3440(3) 0.0881(3) 0.67684(17) 0.0226(8) Uani 1 1 d . . . . .
H28D H 0.2851 0.0798 0.6913 0.027 Uiso 1 1 calc R U . . .
C29D C 0.6786(3) 0.1300(3) 0.64853(18) 0.0268(9) Uani 1 1 d . . . . .
C30D C 0.6036(3) 0.1215(3) 0.61296(17) 0.0241(8) Uani 1 1 d . . . . .
C31D C 0.7735(3) 0.1523(3) 0.5800(2) 0.0359(11) Uani 1 1 d . . . . .
H31D H 0.8331 0.1646 0.5666 0.043 Uiso 1 1 calc R U . . .
C32D C 0.6990(3) 0.1430(3) 0.54453(19) 0.0324(10) Uani 1 1 d . . . . .
H32D H 0.7097 0.1497 0.5081 0.039 Uiso 1 1 calc R U . . .
N1D N 0.4481(2) 0.1218(2) 0.87414(14) 0.0222(7) Uani 1 1 d . . . . .
N2D N 0.4680(2) 0.2483(2) 0.82329(14) 0.0244(7) Uani 1 1 d . . . . .
N3D N 0.5580(2) 0.1153(2) 0.77674(14) 0.0210(7) Uani 1 1 d . . . . .
N4D N 0.4163(2) 0.1021(2) 0.71100(13) 0.0200(7) Uani 1 1 d . . . . .
N5D N 0.7650(3) 0.1447(2) 0.63137(16) 0.0305(8) Uani 1 1 d . . . . .
N6D N 0.6141(3) 0.1252(2) 0.55984(15) 0.0295(8) Uani 1 1 d . . . . .
O1D O 0.2414(2) 0.1710(2) 0.77644(13) 0.0318(7) Uani 1 1 d . . . . .
P1 P 0.07383(8) 0.94695(7) 0.16470(4) 0.0251(2) Uani 1 1 d . . . . .
F1 F 0.11601(19) 0.88889(18) 0.11882(10) 0.0325(6) Uani 1 1 d . . . . .
F2 F 0.03214(19) 1.00518(18) 0.21046(10) 0.0348(6) Uani 1 1 d . . . . .
F3 F 0.17440(18) 1.00336(17) 0.18310(10) 0.0326(6) Uani 1 1 d . . . . .
F4 F -0.02703(18) 0.89082(18) 0.14655(11) 0.0340(6) Uani 1 1 d . . . . .
F5 F 0.0646(2) 1.00557(18) 0.12218(11) 0.0350(6) Uani 1 1 d . . . . .
F6 F 0.08288(19) 0.88846(18) 0.20731(11) 0.0336(6) Uani 1 1 d . . . . .
P2 P 0.39650(8) 0.63693(8) 0.35882(5) 0.0288(2) Uani 1 1 d . . . . .
F7 F 0.3798(2) 0.5623(2) 0.39229(13) 0.0473(8) Uani 1 1 d . . . . .
F8 F 0.3295(2) 0.57651(19) 0.31128(12) 0.0443(7) Uani 1 1 d . . . . .
F9 F 0.4108(2) 0.70897(19) 0.32370(14) 0.0493(8) Uani 1 1 d . . . . .
F10 F 0.4808(2) 0.6072(2) 0.33196(16) 0.0562(10) Uani 1 1 d . . . . .
F11 F 0.3132(2) 0.6677(2) 0.38622(12) 0.0514(9) Uani 1 1 d . . . . .
F12 F 0.4644(3) 0.6970(2) 0.40594(16) 0.0640(11) Uani 1 1 d . . . . .
P3 P 0.8709(2) 0.1411(2) 0.38707(13) 0.0236(6) Uani 0.803(5) 1 d D U P A 1
F13 F 0.8363(5) 0.0433(3) 0.3660(3) 0.0408(15) Uani 0.803(5) 1 d D U P A 1
F14 F 0.9068(7) 0.2389(4) 0.4082(4) 0.051(2) Uani 0.803(5) 1 d D U P A 1
F15 F 0.7814(3) 0.1395(3) 0.4192(2) 0.0676(16) Uani 0.803(5) 1 d D U P A 1
F16 F 0.9634(3) 0.1412(3) 0.3562(2) 0.0575(12) Uani 0.803(5) 1 d D U P A 1
F17 F 0.9215(4) 0.1243(3) 0.43846(19) 0.0645(14) Uani 0.803(5) 1 d D U P A 1
F18 F 0.8241(5) 0.1567(3) 0.3352(2) 0.0702(16) Uani 0.803(5) 1 d D U P A 1
P3' P 0.8680(11) 0.1465(13) 0.3901(7) 0.041(3) Uani 0.197(5) 1 d D U P A 2
F13' F 0.840(2) 0.0481(12) 0.3797(12) 0.041(5) Uani 0.197(5) 1 d D U P A 2
F14' F 0.895(2) 0.2463(12) 0.4032(14) 0.033(5) Uani 0.197(5) 1 d D U P A 2
F15' F 0.7649(10) 0.1496(11) 0.3799(9) 0.052(4) Uani 0.197(5) 1 d D U P A 2
F16' F 0.9711(9) 0.1454(11) 0.4016(8) 0.0575(12) Uani 0.197(5) 1 d D U P A 2
F17' F 0.8511(14) 0.1462(11) 0.4529(6) 0.058(4) Uani 0.197(5) 1 d D U P A 2
F18' F 0.8860(16) 0.1497(12) 0.3294(6) 0.058(4) Uani 0.197(5) 1 d D U P A 2
P4 P 0.67433(10) 0.35695(8) 0.08952(5) 0.0364(3) Uani 0.490(6) 1 d . U P B 1
F19 F 0.7729(6) 0.4227(6) 0.0722(4) 0.059(2) Uani 0.490(6) 1 d . U P B 1
F20 F 0.5972(6) 0.2609(5) 0.0838(3) 0.0464(19) Uani 0.490(6) 1 d . U P B 1
F21 F 0.6759(8) 0.3406(7) 0.0284(4) 0.070(3) Uani 0.490(6) 1 d . U P B 1
F22 F 0.7280(6) 0.3575(5) 0.1429(3) 0.0560(18) Uani 0.490(6) 1 d . U P B 1
F23 F 0.6435(8) 0.4389(5) 0.1119(3) 0.072(2) Uani 0.490(6) 1 d . U P B 1
F24 F 0.7452(6) 0.3037(5) 0.0958(4) 0.0627(19) Uani 0.490(6) 1 d . U P B 1
P4' P 0.67433(10) 0.35695(8) 0.08952(5) 0.0364(3) Uani 0.510(6) 1 d . U P B 2
F19' F 0.7440(7) 0.4365(5) 0.0983(3) 0.059(2) Uani 0.510(6) 1 d . U P B 2
F20' F 0.5891(6) 0.2992(6) 0.0975(4) 0.0575(19) Uani 0.510(6) 1 d . U P B 2
F21' F 0.6411(6) 0.3631(6) 0.0283(4) 0.0503(19) Uani 0.510(6) 1 d . U P B 2
F22' F 0.6624(8) 0.3602(4) 0.1551(3) 0.066(2) Uani 0.510(6) 1 d . U P B 2
F23' F 0.5885(6) 0.3945(6) 0.0880(4) 0.0638(18) Uani 0.510(6) 1 d . U P B 2
F24' F 0.7199(6) 0.2865(5) 0.0600(3) 0.060(2) Uani 0.510(6) 1 d . U P B 2

loop_
_atom_site_aniso_label
_atom_site_aniso_U_11
_atom_site_aniso_U_22
_atom_site_aniso_U_33
_atom_site_aniso_U_23
_atom_site_aniso_U_13
_atom_site_aniso_U_12
Ru1 0.02027(15) 0.02252(15) 0.01872(14) 0.00295(11) 0.00257(11) 0.00406(12)
S1A 0.0257(5) 0.0237(5) 0.0214(5) 0.0023(4) 0.0012(4) 0.0032(4)
C1A 0.029(2) 0.029(2) 0.021(2) -0.0007(17) 0.0013(17) -0.0011(18)
C2A 0.027(2) 0.031(2) 0.030(2) 0.0003(19) 0.0093(18) -0.0029(18)
C3A 0.033(3) 0.044(3) 0.028(2) 0.000(2) 0.0097(19) -0.007(2)
C4A 0.046(3) 0.045(3) 0.026(2) 0.009(2) 0.009(2) -0.014(2)
C5A 0.045(3) 0.035(3) 0.024(2) 0.0109(19) -0.003(2) -0.007(2)
C6A 0.032(2) 0.030(2) 0.020(2) 0.0042(17) 0.0026(17) -0.0017(18)
C7A 0.042(3) 0.024(2) 0.022(2) 0.0045(17) -0.0036(18) 0.002(2)
C8A 0.045(3) 0.028(2) 0.030(2) 0.0108(19) -0.006(2) 0.002(2)
C9A 0.043(3) 0.031(2) 0.035(2) 0.008(2) -0.008(2) 0.013(2)
C10A 0.029(2) 0.029(2) 0.031(2) 0.0024(18) -0.0021(18) 0.0109(19)
C11A 0.026(2) 0.0211(19) 0.024(2) 0.0023(16) 0.0029(16) 0.0055(17)
C12A 0.025(2) 0.022(2) 0.0220(19) 0.0051(16) 0.0020(16) 0.0081(17)
C13A 0.026(2) 0.033(2) 0.037(2) 0.0057(19) 0.0071(18) 0.0122(19)
C14A 0.027(2) 0.039(3) 0.042(3) 0.006(2) 0.013(2) 0.009(2)
C15A 0.034(2) 0.028(2) 0.032(2) 0.0085(18) 0.0080(19) 0.0066(19)
C16A 0.020(2) 0.027(2) 0.025(2) 0.0048(17) -0.0017(16) 0.0080(17)
C17A 0.037(2) 0.027(2) 0.020(2) 0.0027(16) 0.0028(17) 0.0003(19)
C18A 0.048(3) 0.021(2) 0.030(2) 0.0020(18) -0.005(2) 0.004(2)
C19A 0.026(2) 0.029(2) 0.0202(19) 0.0042(17) 0.0012(16) 0.0076(18)
C20A 0.033(2) 0.027(2) 0.0192(19) -0.0011(16) -0.0030(17) 0.0049(18)
C21A 0.031(2) 0.030(2) 0.026(2) 0.0002(18) 0.0018(17) 0.0074(19)
C22A 0.027(2) 0.025(2) 0.026(2) 0.0053(17) 0.0072(17) 0.0038(17)
C23A 0.021(2) 0.023(2) 0.024(2) 0.0076(16) 0.0043(16) 0.0031(16)
C24A 0.021(2) 0.023(2) 0.024(2) 0.0083(16) 0.0040(16) 0.0021(16)
C25A 0.028(2) 0.028(2) 0.029(2) 0.0104(18) 0.0111(17) 0.0110(18)
C26A 0.025(2) 0.042(3) 0.033(2) 0.016(2) 0.0095(18) 0.011(2)
C27A 0.022(2) 0.050(3) 0.030(2) 0.012(2) 0.0046(17) 0.014(2)
C28A 0.026(2) 0.040(3) 0.021(2) 0.0057(18) 0.0009(16) 0.0099(19)
C29A 0.030(2) 0.024(2) 0.033(2) 0.0034(18) 0.0070(18) 0.0049(18)
C30A 0.026(2) 0.029(2) 0.033(2) 0.0106(18) 0.0109(18) 0.0079(18)
C31A 0.045(3) 0.026(2) 0.052(3) 0.003(2) 0.013(2) 0.010(2)
C32A 0.041(3) 0.023(2) 0.067(4) 0.009(2) 0.014(3) 0.013(2)
N1A 0.0273(19) 0.0234(17) 0.0198(16) 0.0035(14) 0.0012(14) 0.0064(15)
N2A 0.0199(17) 0.0242(17) 0.0212(16) 0.0043(13) 0.0040(13) 0.0066(14)
N3A 0.0207(17) 0.0240(17) 0.0217(17) 0.0064(14) 0.0053(13) 0.0062(14)
N4A 0.0235(18) 0.0308(19) 0.0213(17) 0.0059(14) 0.0046(14) 0.0059(15)
N5A 0.040(2) 0.0237(19) 0.044(2) -0.0002(17) 0.0069(18) 0.0075(17)
N6A 0.031(2) 0.031(2) 0.045(2) 0.0100(18) 0.0110(17) 0.0101(17)
O1A 0.0257(17) 0.0389(18) 0.0317(17) -0.0026(14) -0.0011(13) 0.0039(14)
Ru2 0.02047(15) 0.01932(14) 0.01991(14) 0.00270(11) 0.00182(11) 0.00474(11)
S1B 0.0236(5) 0.0213(5) 0.0214(4) 0.0015(4) 0.0013(4) 0.0041(4)
C1B 0.028(2) 0.026(2) 0.0206(19) -0.0009(16) 0.0034(16) 0.0059(18)
C2B 0.030(2) 0.028(2) 0.024(2) 0.0047(17) 0.0059(17) 0.0032(18)
C3B 0.038(3) 0.033(2) 0.025(2) 0.0053(18) 0.0104(19) 0.005(2)
C4B 0.046(3) 0.024(2) 0.022(2) 0.0075(17) 0.0051(19) -0.003(2)
C5B 0.036(3) 0.028(2) 0.025(2) 0.0040(18) -0.0059(18) 0.0020(19)
C6B 0.029(2) 0.022(2) 0.0183(18) 0.0020(15) 0.0005(16) 0.0046(17)
C7B 0.026(2) 0.022(2) 0.025(2) -0.0005(16) -0.0039(16) 0.0041(17)
C8B 0.037(3) 0.023(2) 0.030(2) 0.0052(17) -0.0046(18) 0.0109(19)
C9B 0.031(2) 0.030(2) 0.033(2) 0.0030(19) -0.0072(18) 0.0119(19)
C10B 0.019(2) 0.028(2) 0.033(2) -0.0007(18) 0.0004(17) 0.0056(17)
C11B 0.024(2) 0.025(2) 0.0230(19) -0.0012(16) 0.0022(16) 0.0082(17)
C12B 0.027(2) 0.0184(19) 0.026(2) -0.0030(16) -0.0001(16) 0.0067(16)
C13B 0.022(2) 0.025(2) 0.037(2) 0.0027(18) 0.0048(18) 0.0063(17)
C14B 0.029(2) 0.027(2) 0.038(2) 0.0079(19) 0.0091(19) -0.0013(18)
C15B 0.033(3) 0.031(2) 0.037(2) 0.011(2) 0.0049(19) 0.006(2)
C16B 0.024(2) 0.026(2) 0.036(2) 0.0075(18) 0.0004(18) 0.0016(18)
C17B 0.031(2) 0.027(2) 0.027(2) -0.0004(17) 0.0023(17) 0.0105(18)
C18B 0.038(3) 0.027(2) 0.023(2) 0.0013(17) -0.0005(18) -0.0002(19)
C19B 0.024(2) 0.028(2) 0.027(2) 0.0034(17) -0.0007(17) 0.0077(18)
C20B 0.025(2) 0.033(2) 0.023(2) 0.0024(17) -0.0014(16) 0.0068(18)
C21B 0.031(2) 0.026(2) 0.0190(19) 0.0020(16) 0.0017(16) 0.0058(18)
C22B 0.023(2) 0.022(2) 0.0231(19) 0.0031(16) 0.0048(16) 0.0034(16)
C23B 0.020(2) 0.023(2) 0.0200(18) 0.0022(15) 0.0039(15) 0.0024(16)
C24B 0.026(2) 0.0178(18) 0.0203(19) 0.0040(15) 0.0059(16) 0.0011(16)
C25B 0.021(2) 0.026(2) 0.026(2) 0.0068(17) 0.0059(16) 0.0060(17)
C26B 0.024(2) 0.025(2) 0.028(2) 0.0108(17) 0.0063(16) 0.0087(17)
C27B 0.020(2) 0.031(2) 0.028(2) 0.0073(18) 0.0015(16) 0.0030(17)
C28B 0.021(2) 0.025(2) 0.026(2) 0.0075(16) 0.0028(16) 0.0039(16)
C29B 0.027(2) 0.021(2) 0.025(2) 0.0030(16) 0.0089(16) 0.0047(17)
C30B 0.023(2) 0.022(2) 0.031(2) 0.0043(17) 0.0051(17) 0.0062(17)
C31B 0.037(3) 0.027(2) 0.037(3) -0.0038(19) 0.005(2) 0.009(2)
C32B 0.031(2) 0.029(2) 0.040(3) 0.003(2) 0.006(2) 0.0106(19)
N1B 0.0233(18) 0.0199(16) 0.0227(17) 0.0000(13) 0.0001(13) 0.0050(14)
N2B 0.0213(17) 0.0232(17) 0.0225(16) 0.0040(13) 0.0013(13) 0.0045(14)
N3B 0.0260(18) 0.0192(16) 0.0239(17) 0.0067(13) 0.0047(14) 0.0038(14)
N4B 0.0221(18) 0.0238(17) 0.0224(17) 0.0043(14) 0.0056(13) 0.0043(14)
N5B 0.033(2) 0.029(2) 0.0287(19) -0.0025(16) 0.0027(16) 0.0064(16)
N6B 0.028(2) 0.0248(18) 0.036(2) 0.0037(16) 0.0041(16) 0.0096(15)
O1B 0.0320(17) 0.0297(16) 0.0232(14) 0.0054(12) 0.0010(12) 0.0095(13)
Ru3 0.02044(15) 0.01961(14) 0.02053(14) 0.00356(11) 0.00217(11) 0.00542(11)
S1C 0.0225(5) 0.0265(5) 0.0258(5) 0.0078(4) 0.0045(4) 0.0070(4)
C1C 0.0166(19) 0.0153(18) 0.031(2) 0.0039(16) 0.0046(15) 0.0013(14)
C2C 0.024(2) 0.023(2) 0.027(2) 0.0035(17) 0.0054(16) 0.0057(17)
C3C 0.024(2) 0.023(2) 0.042(3) 0.0010(19) 0.0095(19) 0.0047(17)
C4C 0.028(2) 0.024(2) 0.050(3) 0.010(2) 0.008(2) 0.0107(18)
C5C 0.024(2) 0.029(2) 0.037(2) 0.0131(19) 0.0050(18) 0.0080(18)
C6C 0.025(2) 0.027(2) 0.029(2) 0.0086(17) 0.0036(17) 0.0111(17)
C7C 0.024(2) 0.031(2) 0.026(2) 0.0105(18) 0.0051(16) 0.0113(18)
C8C 0.029(2) 0.039(3) 0.033(2) 0.017(2) 0.0080(18) 0.012(2)
C9C 0.031(2) 0.050(3) 0.019(2) 0.0097(19) 0.0071(17) 0.014(2)
C10C 0.029(2) 0.039(2) 0.022(2) 0.0023(18) 0.0044(17) 0.0122(19)
C11C 0.023(2) 0.027(2) 0.0214(19) 0.0014(16) 0.0039(16) 0.0076(17)
C12C 0.021(2) 0.024(2) 0.024(2) 0.0046(16) 0.0066(15) 0.0059(16)
C13C 0.030(2) 0.027(2) 0.027(2) -0.0025(17) 0.0060(17) 0.0067(18)
C14C 0.033(2) 0.027(2) 0.035(2) -0.0009(19) 0.0093(19) 0.0051(19)
C15C 0.026(2) 0.023(2) 0.036(2) 0.0070(18) 0.0073(18) 0.0033(17)
C16C 0.025(2) 0.031(2) 0.025(2) 0.0051(17) 0.0059(16) 0.0074(18)
C17C 0.033(2) 0.034(2) 0.040(3) 0.014(2) 0.010(2) 0.016(2)
C18C 0.034(3) 0.040(3) 0.034(2) 0.016(2) 0.0101(19) 0.013(2)
C19C 0.031(2) 0.030(2) 0.027(2) 0.0075(17) 0.0034(17) 0.0157(19)
C20C 0.022(2) 0.030(2) 0.041(3) 0.0037(19) 0.0009(18) 0.0097(18)
C21C 0.027(2) 0.023(2) 0.044(3) 0.0051(19) 0.0065(19) 0.0069(18)
C22C 0.028(2) 0.020(2) 0.031(2) 0.0020(17) 0.0054(17) 0.0075(17)
C23C 0.025(2) 0.0181(19) 0.028(2) 0.0020(16) 0.0025(17) 0.0048(16)
C24C 0.027(2) 0.0213(19) 0.0191(19) 0.0019(15) 0.0004(16) 0.0072(16)
C25C 0.038(3) 0.0160(18) 0.023(2) 0.0004(15) 0.0031(17) 0.0029(17)
C26C 0.045(3) 0.029(2) 0.020(2) 0.0017(17) 0.0000(18) 0.008(2)
C27C 0.031(2) 0.034(2) 0.025(2) 0.0016(18) -0.0032(18) 0.0057(19)
C28C 0.027(2) 0.031(2) 0.025(2) 0.0036(17) -0.0016(17) 0.0083(18)
C29C 0.032(2) 0.023(2) 0.036(2) 0.0044(18) 0.0138(19) 0.0006(18)
C30C 0.041(3) 0.020(2) 0.025(2) 0.0006(16) 0.0094(19) 0.0027(18)
C31C 0.045(3) 0.039(3) 0.042(3) 0.004(2) 0.022(2) 0.004(2)
C32C 0.050(3) 0.041(3) 0.034(3) 0.006(2) 0.019(2) 0.003(2)
N1C 0.0244(18) 0.0246(18) 0.0237(17) 0.0050(14) 0.0024(14) 0.0074(14)
N2C 0.0207(17) 0.0219(17) 0.0249(17) 0.0049(14) 0.0056(13) 0.0062(14)
N3C 0.0213(17) 0.0231(17) 0.0258(18) 0.0043(14) 0.0023(14) 0.0085(14)
N4C 0.0259(19) 0.0173(16) 0.0282(18) 0.0033(14) 0.0042(14) 0.0044(14)
N5C 0.040(2) 0.035(2) 0.039(2) 0.0028(18) 0.0183(19) 0.0053(19)
N6C 0.044(2) 0.028(2) 0.030(2) 0.0033(16) 0.0076(17) -0.0009(18)
O1C 0.0250(16) 0.0368(18) 0.0345(17) 0.0028(14) 0.0030(13) -0.0001(14)
Ru4 0.01831(14) 0.01924(14) 0.01898(14) 0.00200(11) 0.00105(11) 0.00428(11)
S1D 0.0197(5) 0.0246(5) 0.0237(5) 0.0044(4) 0.0033(4) 0.0056(4)
C1D 0.019(2) 0.022(2) 0.028(2) 0.0044(17) 0.0040(16) 0.0051(16)
C2D 0.031(2) 0.027(2) 0.026(2) 0.0027(17) 0.0019(17) 0.0079(18)
C3D 0.036(3) 0.020(2) 0.034(2) -0.0013(18) 0.0031(19) 0.0046(18)
C4D 0.029(2) 0.023(2) 0.050(3) 0.011(2) 0.004(2) 0.0049(18)
C5D 0.026(2) 0.030(2) 0.032(2) 0.0096(18) -0.0011(18) 0.0066(18)
C6D 0.020(2) 0.027(2) 0.028(2) 0.0077(17) 0.0028(16) 0.0069(17)
C7D 0.019(2) 0.027(2) 0.028(2) 0.0049(17) -0.0014(16) 0.0058(16)
C8D 0.031(2) 0.028(2) 0.029(2) 0.0089(18) 0.0022(18) 0.0080(19)
C9D 0.028(2) 0.047(3) 0.022(2) 0.0043(19) -0.0044(17) 0.008(2)
C10D 0.027(2) 0.030(2) 0.027(2) -0.0006(18) -0.0009(17) 0.0056(18)
C11D 0.020(2) 0.026(2) 0.026(2) -0.0003(17) 0.0016(16) 0.0083(17)
C12D 0.022(2) 0.030(2) 0.022(2) -0.0013(17) 0.0055(16) 0.0080(17)
C13D 0.035(2) 0.026(2) 0.026(2) -0.0003(17) 0.0051(18) 0.0011(19)
C14D 0.044(3) 0.024(2) 0.041(3) 0.000(2) 0.005(2) -0.005(2)
C15D 0.054(3) 0.023(2) 0.037(3) 0.012(2) 0.008(2) 0.002(2)
C16D 0.034(2) 0.025(2) 0.029(2) 0.0058(18) 0.0028(18) 0.0026(19)
C17D 0.027(2) 0.049(3) 0.027(2) 0.004(2) 0.0053(18) 0.013(2)
C18D 0.026(2) 0.025(2) 0.052(3) 0.000(2) 0.004(2) 0.0040(19)
C19D 0.023(2) 0.024(2) 0.025(2) 0.0029(16) -0.0007(16) 0.0064(16)
C20D 0.023(2) 0.024(2) 0.033(2) 0.0055(17) -0.0006(17) 0.0080(17)
C21D 0.024(2) 0.024(2) 0.033(2) -0.0005(17) 0.0016(17) 0.0081(17)
C22D 0.021(2) 0.0185(19) 0.029(2) 0.0047(16) 0.0047(16) 0.0014(15)
C23D 0.024(2) 0.0210(19) 0.024(2) 0.0055(16) 0.0047(16) 0.0061(16)
C24D 0.022(2) 0.0174(18) 0.025(2) 0.0012(15) 0.0009(16) 0.0032(16)
C25D 0.026(2) 0.0200(19) 0.023(2) 0.0033(15) 0.0067(16) 0.0062(16)
C26D 0.034(2) 0.026(2) 0.0198(19) 0.0018(16) -0.0002(17) 0.0083(18)
C27D 0.031(2) 0.028(2) 0.024(2) 0.0024(17) -0.0034(17) 0.0096(19)
C28D 0.020(2) 0.0219(19) 0.026(2) 0.0059(16) 0.0007(16) 0.0034(16)
C29D 0.029(2) 0.025(2) 0.027(2) 0.0029(17) 0.0072(17) 0.0093(18)
C30D 0.026(2) 0.0199(19) 0.025(2) 0.0022(15) 0.0076(16) 0.0033(16)
C31D 0.034(3) 0.040(3) 0.033(2) 0.003(2) 0.013(2) 0.011(2)
C32D 0.040(3) 0.030(2) 0.026(2) 0.0053(18) 0.0114(19) 0.007(2)
N1D 0.0213(17) 0.0248(18) 0.0208(16) 0.0031(14) 0.0036(13) 0.0072(14)
N2D 0.0233(18) 0.0225(17) 0.0255(17) 0.0017(14) 0.0030(14) 0.0040(14)
N3D 0.0250(18) 0.0164(15) 0.0228(17) 0.0050(13) 0.0020(13) 0.0063(13)
N4D 0.0216(17) 0.0152(15) 0.0210(16) 0.0006(12) 0.0049(13) 0.0024(13)
N5D 0.0258(19) 0.033(2) 0.032(2) 0.0047(16) 0.0091(15) 0.0087(16)
N6D 0.035(2) 0.0278(19) 0.0267(19) 0.0040(15) 0.0066(15) 0.0101(16)
O1D 0.0255(16) 0.0402(18) 0.0348(17) 0.0148(14) 0.0039(13) 0.0123(14)
P1 0.0220(5) 0.0316(6) 0.0220(5) 0.0022(4) 0.0015(4) 0.0093(4)
F1 0.0292(13) 0.0399(15) 0.0266(13) -0.0034(11) 0.0042(10) 0.0121(11)
F2 0.0348(15) 0.0454(16) 0.0261(13) -0.0022(12) 0.0038(11) 0.0202(13)
F3 0.0273(14) 0.0380(15) 0.0298(13) 0.0024(11) 0.0005(10) 0.0061(11)
F4 0.0221(13) 0.0416(15) 0.0353(14) 0.0031(12) -0.0004(10) 0.0052(11)
F5 0.0411(16) 0.0379(15) 0.0292(13) 0.0084(11) -0.0004(11) 0.0142(13)
F6 0.0312(14) 0.0425(16) 0.0315(14) 0.0116(12) 0.0050(11) 0.0142(12)
P2 0.0276(6) 0.0284(6) 0.0321(6) 0.0059(5) 0.0015(4) 0.0099(4)
F7 0.0397(17) 0.0531(19) 0.0529(19) 0.0283(16) -0.0044(14) 0.0055(15)
F8 0.0527(19) 0.0348(16) 0.0415(16) -0.0036(13) -0.0137(14) 0.0118(14)
F9 0.066(2) 0.0331(16) 0.055(2) 0.0177(14) 0.0121(16) 0.0175(15)
F10 0.0381(18) 0.0441(18) 0.094(3) 0.0183(18) 0.0276(18) 0.0209(15)
F11 0.052(2) 0.076(2) 0.0359(16) 0.0057(16) 0.0122(14) 0.0374(18)
F12 0.066(2) 0.049(2) 0.070(2) -0.0071(18) -0.032(2) 0.0149(18)
P3 0.0238(10) 0.0226(11) 0.0228(9) 0.0034(9) 0.0050(8) 0.0035(8)
F13 0.037(2) 0.027(2) 0.052(4) -0.003(2) 0.001(2) 0.0040(19)
F14 0.064(5) 0.027(2) 0.054(4) -0.001(2) 0.009(3) 0.002(3)
F15 0.052(3) 0.054(3) 0.090(4) -0.003(3) 0.047(3) 0.010(2)
F16 0.040(2) 0.043(2) 0.081(3) 0.002(2) 0.033(2) 0.0009(17)
F17 0.077(3) 0.056(3) 0.052(3) 0.014(2) -0.030(2) -0.002(2)
F18 0.099(4) 0.050(3) 0.059(3) 0.016(2) -0.035(3) 0.010(3)
P3' 0.040(5) 0.036(5) 0.042(5) 0.001(4) 0.006(4) 0.005(4)
F13' 0.046(8) 0.028(8) 0.045(9) 0.003(7) 0.006(8) 0.001(7)
F14' 0.030(8) 0.035(9) 0.038(9) 0.007(7) 0.010(7) 0.012(7)
F15' 0.035(7) 0.041(7) 0.078(9) -0.009(7) -0.010(7) 0.021(6)
F16' 0.040(2) 0.043(2) 0.081(3) 0.002(2) 0.033(2) 0.0009(17)
F17' 0.078(9) 0.042(7) 0.046(7) 0.014(6) 0.008(7) -0.004(7)
F18' 0.085(9) 0.046(7) 0.036(7) 0.005(6) 0.007(7) 0.008(8)
P4 0.0451(7) 0.0341(6) 0.0312(6) -0.0043(5) -0.0093(5) 0.0200(6)
F19 0.051(4) 0.056(5) 0.073(6) 0.036(5) -0.018(4) 0.002(4)
F20 0.054(4) 0.038(4) 0.038(4) 0.012(3) -0.011(3) -0.008(4)
F21 0.085(6) 0.069(6) 0.036(4) -0.003(4) 0.023(4) -0.009(5)
F22 0.073(4) 0.046(3) 0.046(3) 0.021(3) -0.023(3) 0.001(3)
F23 0.127(6) 0.054(4) 0.051(4) 0.003(3) 0.031(4) 0.057(4)
F24 0.053(4) 0.046(3) 0.092(5) 0.013(4) -0.001(4) 0.018(3)
P4' 0.0451(7) 0.0341(6) 0.0312(6) -0.0043(5) -0.0093(5) 0.0200(6)
F19' 0.086(6) 0.033(3) 0.047(4) 0.007(3) -0.024(4) -0.006(4)
F20' 0.052(4) 0.059(4) 0.064(4) 0.028(4) 0.005(3) 0.007(4)
F21' 0.058(4) 0.048(4) 0.038(3) 0.015(3) -0.015(3) -0.004(3)
F22' 0.130(6) 0.034(3) 0.029(3) 0.002(3) 0.001(4) 0.016(4)
F23' 0.061(4) 0.068(4) 0.080(4) 0.035(3) 0.013(3) 0.033(3)
F24' 0.091(5) 0.045(4) 0.060(4) 0.009(3) 0.027(4) 0.045(4)

loop_
_atom_type_symbol
_atom_type_description
_atom_type_scat_dispersion_real
_atom_type_scat_dispersion_imag
_atom_type_scat_source
C C 0.0181 0.0091 'International Tables Vol C Tables 4.2.6.8 and 6.1.1.4'
H H 0.0000 0.0000 'International Tables Vol C Tables 4.2.6.8 and 6.1.1.4'
N N 0.0311 0.0180 'International Tables Vol C Tables 4.2.6.8 and 6.1.1.4'
O O 0.0492 0.0322 'International Tables Vol C Tables 4.2.6.8 and 6.1.1.4'
F F 0.0727 0.0534 'International Tables Vol C Tables 4.2.6.8 and 6.1.1.4'
P P 0.2955 0.4335 'International Tables Vol C Tables 4.2.6.8 and 6.1.1.4'
S S 0.3331 0.5567 'International Tables Vol C Tables 4.2.6.8 and 6.1.1.4'
Ru Ru 0.0552 3.2960 'International Tables Vol C Tables 4.2.6.8 and 6.1.1.4'

loop_
_geom_angle_atom_site_label_1
_geom_angle_atom_site_label_2
_geom_angle_atom_site_label_3
_geom_angle
N1A Ru1 C1A 80.96(17)
N1A Ru1 N4A 170.81(14)
C1A Ru1 N4A 95.89(17)
N1A Ru1 N3A 92.43(14)
C1A Ru1 N3A 91.02(15)
N4A Ru1 N3A 78.95(14)
N1A Ru1 N2A 77.70(14)
C1A Ru1 N2A 158.52(16)
N4A Ru1 N2A 104.84(13)
N3A Ru1 N2A 87.53(13)
N1A Ru1 S1A 91.93(10)
C1A Ru1 S1A 88.05(12)
N4A Ru1 S1A 96.61(10)
N3A Ru1 S1A 175.35(10)
N2A Ru1 S1A 95.00(9)
O1A S1A C17A 106.8(2)
O1A S1A C18A 105.5(2)
C17A S1A C18A 98.3(2)
O1A S1A Ru1 119.17(14)
C17A S1A Ru1 111.21(15)
C18A S1A Ru1 113.54(16)
C2A C1A C6A 117.0(4)
C2A C1A Ru1 130.4(4)
C6A C1A Ru1 112.5(3)
C3A C2A C1A 121.1(5)
C3A C2A H2A 119.4
C1A C2A H2A 119.4
C4A C3A C2A 120.9(5)
C4A C3A H3A 119.6
C2A C3A H3A 119.6
C3A C4A C5A 119.9(5)
C3A C4A H4A 120.0
C5A C4A H4A 120.0
C4A C5A C6A 119.7(5)
C4A C5A H5A 120.1
C6A C5A H5A 120.1
C5A C6A C1A 121.3(5)
C5A C6A C7A 122.8(5)
C1A C6A C7A 115.9(4)
N1A C7A C8A 118.6(5)
N1A C7A C6A 113.1(4)
C8A C7A C6A 128.3(4)
C9A C8A C7A 119.3(4)
C9A C8A H8A 120.3
C7A C8A H8A 120.3
C10A C9A C8A 121.0(4)
C10A C9A H9A 119.5
C8A C9A H9A 119.5
C9A C10A C11A 118.1(4)
C9A C10A H10A 120.9
C11A C10A H10A 120.9
N1A C11A C10A 120.5(4)
N1A C11A C12A 113.3(4)
C10A C11A C12A 126.1(4)
N2A C12A C13A 121.3(4)
N2A C12A C11A 116.2(4)
C13A C12A C11A 122.4(4)
C14A C13A C12A 119.4(4)
C14A C13A H13A 120.3
C12A C13A H13A 120.3
C13A C14A C15A 119.0(4)
C13A C14A H14A 120.5
C15A C14A H14A 120.5
C14A C15A C16A 119.0(4)
C14A C15A H15A 120.5
C16A C15A H15A 120.5
N2A C16A C15A 122.4(4)
N2A C16A H16A 118.8
C15A C16A H16A 118.8
S1A C17A H17A 109.5
S1A C17A H17B 109.5
H17A C17A H17B 109.5
S1A C17A H17C 109.5
H17A C17A H17C 109.5
H17B C17A H17C 109.5
S1A C18A H18A 109.5
S1A C18A H18B 109.5
H18A C18A H18B 109.5
S1A C18A H18C 109.5
H18A C18A H18C 109.5
H18B C18A H18C 109.5
N3A C19A C20A 122.6(4)
N3A C19A H19A 118.7
C20A C19A H19A 118.7
C21A C20A C19A 119.2(4)
C21A C20A H20A 120.4
C19A C20A H20A 120.4
C20A C21A C22A 118.8(4)
C20A C21A H21A 120.6
C22A C21A H21A 120.6
C23A C22A C21A 118.7(4)
C23A C22A C29A 118.0(4)
C21A C22A C29A 123.3(4)
N3A C23A C22A 121.7(4)
N3A C23A C24A 116.3(4)
C22A C23A C24A 122.0(4)
N4A C24A C25A 122.7(4)
N4A C24A C23A 116.9(4)
C25A C24A C23A 120.3(4)
C26A C25A C24A 118.8(4)
C26A C25A C30A 122.8(4)
C24A C25A C30A 118.3(4)
C27A C26A C25A 117.4(4)
C27A C26A H26A 121.3
C25A C26A H26A 121.3
C26A C27A C28A 121.1(4)
C26A C27A H27A 119.4
C28A C27A H27A 119.4
N4A C28A C27A 123.1(4)
N4A C28A H28A 118.5
C27A C28A H28A 118.5
N5A C29A C30A 121.1(4)
N5A C29A C22A 117.9(4)
C30A C29A C22A 121.0(4)
N6A C30A C29A 122.0(4)
N6A C30A C25A 117.8(4)
C29A C30A C25A 120.3(4)
N5A C31A C32A 122.5(5)
N5A C31A H31A 118.7
C32A C31A H31A 118.7
N6A C32A C31A 123.0(5)
N6A C32A H32A 118.5
C31A C32A H32A 118.5
C7A N1A C11A 122.3(4)
C7A N1A Ru1 117.5(3)
C11A N1A Ru1 120.1(3)
C16A N2A C12A 118.7(4)
C16A N2A Ru1 128.8(3)
C12A N2A Ru1 112.4(3)
C19A N3A C23A 119.0(4)
C19A N3A Ru1 126.8(3)
C23A N3A Ru1 114.2(3)
C28A N4A C24A 116.7(4)
C28A N4A Ru1 129.8(3)
C24A N4A Ru1 113.5(3)
C31A N5A C29A 115.9(5)
C32A N6A C30A 115.6(4)
N1B Ru2 C1B 80.57(16)
N1B Ru2 N4B 173.42(14)
C1B Ru2 N4B 98.81(16)
N1B Ru2 N3B 94.48(14)
C1B Ru2 N3B 92.76(15)
N4B Ru2 N3B 78.99(14)
N1B Ru2 N2B 77.25(14)
C1B Ru2 N2B 157.81(16)
N4B Ru2 N2B 103.14(13)
N3B Ru2 N2B 88.25(13)
N1B Ru2 S1B 92.30(10)
C1B Ru2 S1B 91.79(12)
N4B Ru2 S1B 94.27(10)
N3B Ru2 S1B 172.38(10)
N2B Ru2 S1B 89.85(9)
O1B S1B C18B 106.6(2)
O1B S1B C17B 106.1(2)
C18B S1B C17B 98.2(2)
O1B S1B Ru2 114.91(13)
C18B S1B Ru2 115.34(15)
C17B S1B Ru2 114.04(15)
C2B C1B C6B 116.1(4)
C2B C1B Ru2 131.0(3)
C6B C1B Ru2 112.9(3)
C3B C2B C1B 122.0(5)
C3B C2B H2B 119.0
C1B C2B H2B 119.0
C4B C3B C2B 121.4(5)
C4B C3B H3B 119.3
C2B C3B H3B 119.3
C3B C4B C5B 118.4(4)
C3B C4B H4B 120.8
C5B C4B H4B 120.8
C4B C5B C6B 120.7(4)
C4B C5B H5B 119.7
C6B C5B H5B 119.7
C5B C6B C1B 121.5(4)
C5B C6B C7B 122.4(4)
C1B C6B C7B 116.1(4)
N1B C7B C8B 119.8(4)
N1B C7B C6B 112.1(4)
C8B C7B C6B 128.0(4)
C9B C8B C7B 118.5(4)
C9B C8B H8B 120.7
C7B C8B H8B 120.7
C8B C9B C10B 121.1(4)
C8B C9B H9B 119.4
C10B C9B H9B 119.4
C9B C10B C11B 118.6(4)
C9B C10B H10B 120.7
C11B C10B H10B 120.7
N1B C11B C10B 119.9(4)
N1B C11B C12B 114.7(4)
C10B C11B C12B 125.4(4)
N2B C12B C13B 121.5(4)
N2B C12B C11B 115.3(4)
C13B C12B C11B 123.3(4)
C12B C13B C14B 119.8(4)
C12B C13B H13B 120.1
C14B C13B H13B 120.1
C15B C14B C13B 119.3(4)
C15B C14B H14B 120.3
C13B C14B H14B 120.3
C14B C15B C16B 118.2(5)
C14B C15B H15B 120.9
C16B C15B H15B 120.9
N2B C16B C15B 123.2(4)
N2B C16B H16B 118.4
C15B C16B H16B 118.4
S1B C17B H17D 109.5
S1B C17B H17E 109.5
H17D C17B H17E 109.5
S1B C17B H17F 109.5
H17D C17B H17F 109.5
H17E C17B H17F 109.5
S1B C18B H18D 109.5
S1B C18B H18E 109.5
H18D C18B H18E 109.5
S1B C18B H18F 109.5
H18D C18B H18F 109.5
H18E C18B H18F 109.5
N3B C19B C20B 121.9(4)
N3B C19B H19B 119.0
C20B C19B H19B 119.0
C21B C20B C19B 119.4(4)
C21B C20B H20B 120.3
C19B C20B H20B 120.3
C20B C21B C22B 120.0(4)
C20B C21B H21B 120.0
C22B C21B H21B 120.0
C21B C22B C23B 117.1(4)
C21B C22B C29B 124.4(4)
C23B C22B C29B 118.5(4)
N3B C23B C22B 122.8(4)
N3B C23B C24B 116.3(4)
C22B C23B C24B 120.8(4)
N4B C24B C25B 122.6(4)
N4B C24B C23B 116.6(4)
C25B C24B C23B 120.8(4)
C26B C25B C24B 118.8(4)
C26B C25B C30B 122.6(4)
C24B C25B C30B 118.6(4)
C27B C26B C25B 118.1(4)
C27B C26B H26B 121.0
C25B C26B H26B 121.0
C26B C27B C28B 120.6(4)
C26B C27B H27B 119.7
C28B C27B H27B 119.7
N4B C28B C27B 123.0(4)
N4B C28B H28B 118.5
C27B C28B H28B 118.5
N5B C29B C30B 121.8(4)
N5B C29B C22B 117.4(4)
C30B C29B C22B 120.8(4)
N6B C30B C29B 122.0(4)
N6B C30B C25B 117.8(4)
C29B C30B C25B 120.2(4)
N5B C31B C32B 122.3(4)
N5B C31B H31B 118.9
C32B C31B H31B 118.9
N6B C32B C31B 123.2(4)
N6B C32B H32B 118.4
C31B C32B H32B 118.4
C11B N1B C7B 122.0(4)
C11B N1B Ru2 119.6(3)
C7B N1B Ru2 118.3(3)
C16B N2B C12B 118.0(4)
C16B N2B Ru2 128.9(3)
C12B N2B Ru2 113.1(3)
C19B N3B C23B 118.6(4)
C19B N3B Ru2 127.5(3)
C23B N3B Ru2 113.8(3)
C28B N4B C24B 116.7(4)
C28B N4B Ru2 130.4(3)
C24B N4B Ru2 112.9(3)
C31B N5B C29B 115.4(4)
C32B N6B C30B 115.3(4)
N1C Ru3 C1C 80.24(16)
N1C Ru3 N3C 92.61(14)
C1C Ru3 N3C 92.58(15)
N1C Ru3 N4C 171.33(14)
C1C Ru3 N4C 101.07(15)
N3C Ru3 N4C 78.79(14)
N1C Ru3 N2C 78.09(14)
C1C Ru3 N2C 158.24(15)
N3C Ru3 N2C 86.50(13)
N4C Ru3 N2C 100.08(13)
N1C Ru3 S1C 92.93(11)
C1C Ru3 S1C 87.01(11)
N3C Ru3 S1C 174.29(10)
N4C Ru3 S1C 95.69(10)
N2C Ru3 S1C 95.99(9)
O1C S1C C17C 106.4(2)
O1C S1C C18C 105.3(2)
C17C S1C C18C 97.7(2)
O1C S1C Ru3 118.23(14)
C17C S1C Ru3 112.99(17)
C18C S1C Ru3 113.89(17)
C2C C1C C6C 116.5(4)
C2C C1C Ru3 130.8(3)
C6C C1C Ru3 112.7(3)
C3C C2C C1C 121.1(4)
C3C C2C H2C 119.4
C1C C2C H2C 119.4
C4C C3C C2C 121.5(4)
C4C C3C H3C 119.3
C2C C3C H3C 119.3
C5C C4C C3C 119.5(4)
C5C C4C H4C 120.3
C3C C4C H4C 120.3
C4C C5C C6C 119.5(4)
C4C C5C H5C 120.3
C6C C5C H5C 120.3
C5C C6C C1C 121.9(4)
C5C C6C C7C 122.3(4)
C1C C6C C7C 115.8(4)
N1C C7C C8C 118.9(4)
N1C C7C C6C 112.6(4)
C8C C7C C6C 128.5(4)
C9C C8C C7C 119.6(4)
C9C C8C H8C 120.2
C7C C8C H8C 120.2
C10C C9C C8C 119.8(4)
C10C C9C H9C 120.1
C8C C9C H9C 120.1
C11C C10C C9C 119.5(4)
C11C C10C H10C 120.3
C9C C10C H10C 120.3
N1C C11C C10C 120.0(4)
N1C C11C C12C 113.9(4)
C10C C11C C12C 126.1(4)
N2C C12C C13C 120.9(4)
N2C C12C C11C 116.1(4)
C13C C12C C11C 123.1(4)
C14C C13C C12C 119.9(4)
C14C C13C H13C 120.1
C12C C13C H13C 120.1
C13C C14C C15C 118.7(4)
C13C C14C H14C 120.6
C15C C14C H14C 120.6
C16C C15C C14C 119.2(4)
C16C C15C H15C 120.4
C14C C15C H15C 120.4
N2C C16C C15C 122.1(4)
N2C C16C H16C 119.0
C15C C16C H16C 119.0
S1C C17C H17G 109.5
S1C C17C H17H 109.5
H17G C17C H17H 109.5
S1C C17C H17I 109.5
H17G C17C H17I 109.5
H17H C17C H17I 109.5
S1C C18C H18G 109.5
S1C C18C H18H 109.5
H18G C18C H18H 109.5
S1C C18C H18I 109.5
H18G C18C H18I 109.5
H18H C18C H18I 109.5
N3C C19C C20C 122.2(4)
N3C C19C H19C 118.9
C20C C19C H19C 118.9
C21C C20C C19C 119.9(4)
C21C C20C H20C 120.0
C19C C20C H20C 120.0
C20C C21C C22C 119.1(4)
C20C C21C H21C 120.4
C22C C21C H21C 120.4
C21C C22C C23C 118.1(4)
C21C C22C C29C 123.6(4)
C23C C22C C29C 118.2(4)
N3C C23C C22C 122.1(4)
N3C C23C C24C 116.4(4)
C22C C23C C24C 121.5(4)
N4C C24C C25C 123.9(4)
N4C C24C C23C 116.1(4)
C25C C24C C23C 120.0(4)
C26C C25C C24C 118.0(4)
C26C C25C C30C 122.6(4)
C24C C25C C30C 119.4(4)
C27C C26C C25C 118.5(4)
C27C C26C H26C 120.8
C25C C26C H26C 120.8
C26C C27C C28C 120.1(4)
C26C C27C H27C 119.9
C28C C27C H27C 119.9
N4C C28C C27C 122.8(4)
N4C C28C H28C 118.6
C27C C28C H28C 118.6
N5C C29C C30C 121.3(5)
N5C C29C C22C 117.6(5)
C30C C29C C22C 121.1(4)
N6C C30C C29C 121.5(4)
N6C C30C C25C 118.6(5)
C29C C30C C25C 119.8(4)
N5C C31C C32C 122.3(5)
N5C C31C H31C 118.9
C32C C31C H31C 118.9
N6C C32C C31C 123.0(5)
N6C C32C H32C 118.5
C31C C32C H32C 118.5
C7C N1C C11C 122.0(4)
C7C N1C Ru3 118.7(3)
C11C N1C Ru3 119.3(3)
C16C N2C C12C 119.2(4)
C16C N2C Ru3 128.1(3)
C12C N2C Ru3 112.5(3)
C19C N3C C23C 118.5(4)
C19C N3C Ru3 127.1(3)
C23C N3C Ru3 114.2(3)
C28C N4C C24C 116.7(4)
C28C N4C Ru3 129.4(3)
C24C N4C Ru3 113.8(3)
C31C N5C C29C 116.0(5)
C32C N6C C30C 115.9(5)
N1D Ru4 C1D 80.17(16)
N1D Ru4 N3D 93.29(14)
C1D Ru4 N3D 90.70(15)
N1D Ru4 N4D 171.95(14)
C1D Ru4 N4D 97.89(15)
N3D Ru4 N4D 78.89(13)
N1D Ru4 N2D 77.94(14)
C1D Ru4 N2D 158.01(16)
N3D Ru4 N2D 88.49(13)
N4D Ru4 N2D 103.50(13)
N1D Ru4 S1D 91.71(10)
C1D Ru4 S1D 92.10(12)
N3D Ru4 S1D 174.63(10)
N4D Ru4 S1D 96.18(10)
N2D Ru4 S1D 90.61(10)
O1D S1D C18D 106.3(2)
O1D S1D C17D 105.4(2)
C18D S1D C17D 98.7(2)
O1D S1D Ru4 116.07(13)
C18D S1D Ru4 115.08(16)
C17D S1D Ru4 113.54(16)
C2D C1D C6D 116.9(4)
C2D C1D Ru4 129.6(3)
C6D C1D Ru4 113.5(3)
C3D C2D C1D 120.5(4)
C3D C2D H2D 119.7
C1D C2D H2D 119.7
C4D C3D C2D 121.6(4)
C4D C3D H3D 119.2
C2D C3D H3D 119.2
C5D C4D C3D 118.8(4)
C5D C4D H4D 120.6
C3D C4D H4D 120.6
C4D C5D C6D 120.9(4)
C4D C5D H5D 119.5
C6D C5D H5D 119.5
C5D C6D C1D 121.3(4)
C5D C6D C7D 123.8(4)
C1D C6D C7D 114.9(4)
N1D C7D C8D 119.2(4)
N1D C7D C6D 112.9(4)
C8D C7D C6D 127.9(4)
C9D C8D C7D 118.9(4)
C9D C8D H8D 120.6
C7D C8D H8D 120.6
C10D C9D C8D 120.8(4)
C10D C9D H9D 119.6
C8D C9D H9D 119.6
C9D C10D C11D 119.3(4)
C9D C10D H10D 120.4
C11D C10D H10D 120.4
N1D C11D C10D 119.4(4)
N1D C11D C12D 114.2(4)
C10D C11D C12D 126.5(4)
N2D C12D C13D 120.9(4)
N2D C12D C11D 115.8(4)
C13D C12D C11D 123.2(4)
C14D C13D C12D 120.0(4)
C14D C13D H13D 120.0
C12D C13D H13D 120.0
C13D C14D C15D 119.2(4)
C13D C14D H14D 120.4
C15D C14D H14D 120.4
C14D C15D C16D 118.0(5)
C14D C15D H15D 121.0
C16D C15D H15D 121.0
N2D C16D C15D 123.0(4)
N2D C16D H16D 118.5
C15D C16D H16D 118.5
S1D C17D H17J 109.5
S1D C17D H17K 109.5
H17J C17D H17K 109.5
S1D C17D H17L 109.5
H17J C17D H17L 109.5
H17K C17D H17L 109.5
S1D C18D H18J 109.5
S1D C18D H18K 109.5
H18J C18D H18K 109.5
S1D C18D H18L 109.5
H18J C18D H18L 109.5
H18K C18D H18L 109.5
N3D C19D C20D 122.9(4)
N3D C19D H19D 118.6
C20D C19D H19D 118.6
C21D C20D C19D 119.9(4)
C21D C20D H20D 120.1
C19D C20D H20D 120.1
C20D C21D C22D 118.3(4)
C20D C21D H21D 120.8
C22D C21D H21D 120.8
C23D C22D C21D 118.6(4)
C23D C22D C29D 118.2(4)
C21D C22D C29D 123.2(4)
N3D C23D C22D 122.7(4)
N3D C23D C24D 115.8(4)
C22D C23D C24D 121.5(4)
N4D C24D C25D 122.9(4)
N4D C24D C23D 116.3(4)
C25D C24D C23D 120.7(4)
C24D C25D C26D 118.5(4)
C24D C25D C30D 118.5(4)
C26D C25D C30D 123.0(4)
C27D C26D C25D 118.8(4)
C27D C26D H26D 120.6
C25D C26D H26D 120.6
C26D C27D C28D 119.6(4)
C26D C27D H27D 120.2
C28D C27D H27D 120.2
N4D C28D C27D 123.8(4)
N4D C28D H28D 118.1
C27D C28D H28D 118.1
N5D C29D C30D 121.2(4)
N5D C29D C22D 118.4(4)
C30D C29D C22D 120.4(4)
N6D C30D C29D 121.6(4)
N6D C30D C25D 118.0(4)
C29D C30D C25D 120.4(4)
N5D C31D C32D 123.0(4)
N5D C31D H31D 118.5
C32D C31D H31D 118.5
N6D C32D C31D 122.1(4)
N6D C32D H32D 118.9
C31D C32D H32D 118.9
C7D N1D C11D 122.4(4)
C7D N1D Ru4 118.4(3)
C11D N1D Ru4 119.2(3)
C16D N2D C12D 118.9(4)
C16D N2D Ru4 128.5(3)
C12D N2D Ru4 112.5(3)
C19D N3D C23D 117.6(4)
C19D N3D Ru4 127.4(3)
C23D N3D Ru4 114.8(3)
C28D N4D C24D 116.2(4)
C28D N4D Ru4 130.1(3)
C24D N4D Ru4 113.6(3)
C31D N5D C29D 115.8(4)
C32D N6D C30D 116.1(4)
F3 P1 F4 179.68(18)
F3 P1 F6 90.12(15)
F4 P1 F6 89.87(16)
F3 P1 F5 89.92(16)
F4 P1 F5 90.08(16)
F6 P1 F5 179.85(18)
F3 P1 F2 89.84(15)
F4 P1 F2 89.84(15)
F6 P1 F2 89.91(15)
F5 P1 F2 89.95(15)
F3 P1 F1 89.94(15)
F4 P1 F1 90.38(15)
F6 P1 F1 90.20(15)
F5 P1 F1 89.95(16)
F2 P1 F1 179.8(2)
F11 P2 F10 179.2(2)
F11 P2 F12 90.0(2)
F10 P2 F12 89.1(2)
F11 P2 F8 90.63(18)
F10 P2 F8 90.2(2)
F12 P2 F8 179.3(2)
F11 P2 F9 89.32(19)
F10 P2 F9 90.52(19)
F12 P2 F9 91.0(2)
F8 P2 F9 88.93(18)
F11 P2 F7 90.76(19)
F10 P2 F7 89.42(19)
F12 P2 F7 91.1(2)
F8 P2 F7 88.94(18)
F9 P2 F7 177.9(2)
F18 P3 F15 91.5(4)
F18 P3 F13 89.7(4)
F15 P3 F13 89.9(3)
F18 P3 F14 90.6(4)
F15 P3 F14 90.7(4)
F13 P3 F14 179.3(5)
F18 P3 F17 177.8(4)
F15 P3 F17 90.6(4)
F13 P3 F17 89.7(3)
F14 P3 F17 89.9(4)
F18 P3 F16 90.7(4)
F15 P3 F16 177.8(4)
F13 P3 F16 89.6(4)
F14 P3 F16 89.8(4)
F17 P3 F16 87.2(3)
F18' P3' F13' 93.2(14)
F18' P3' F16' 90.8(13)
F13' P3' F16' 89.4(15)
F18' P3' F15' 90.1(13)
F13' P3' F15' 91.7(15)
F16' P3' F15' 178.5(16)
F18' P3' F17' 178.2(16)
F13' P3' F17' 88.5(14)
F16' P3' F17' 88.8(12)
F15' P3' F17' 90.3(13)
F18' P3' F14' 89.1(15)
F13' P3' F14' 177.6(18)
F16' P3' F14' 90.6(14)
F15' P3' F14' 88.3(14)
F17' P3' F14' 89.2(15)
F21 P4 F22 144.1(7)
F21 P4 F23 112.0(6)
F22 P4 F23 95.0(5)
F21 P4 F24 93.0(6)
F22 P4 F24 53.8(5)
F23 P4 F24 146.1(6)
F21 P4 F20 87.5(5)
F22 P4 F20 99.3(4)
F23 P4 F20 120.0(6)
F24 P4 F20 82.1(4)
F21 P4 F19 72.7(5)
F22 P4 F19 87.0(4)
F23 P4 F19 85.7(5)
F24 P4 F19 80.2(4)
F20 P4 F19 152.5(5)
F24 F22 P4 63.9(5)
F22 F24 P4 62.3(5)
F20' P4' F19' 156.4(6)
F20' P4' F23' 66.6(5)
F19' P4' F23' 96.8(5)
F20' P4' F24' 94.5(5)
F19' P4' F24' 108.1(6)
F23' P4' F24' 144.0(6)
F20' P4' F21' 93.0(5)
F19' P4' F21' 95.3(5)
F23' P4' F21' 66.1(5)
F24' P4' F21' 85.7(4)
F20' P4' F22' 71.1(5)
F19' P4' F22' 92.5(4)
F23' P4' F22' 88.4(5)
F24' P4' F22' 115.3(5)
F21' P4' F22' 154.0(6)
P4' F20' F23' 60.4(5)
P4' F21' F23' 55.2(4)
P4' F23' F20' 52.9(4)
P4' F23' F21' 58.7(4)
F20' F23' F21' 82.0(6)

loop_
_geom_bond_atom_site_label_1
_geom_bond_atom_site_label_2
_geom_bond_distance
Ru1 N1A 2.005(4)
Ru1 C1A 2.030(5)
Ru1 N4A 2.083(4)
Ru1 N3A 2.089(4)
Ru1 N2A 2.176(3)
Ru1 S1A 2.2404(10)
S1A O1A 1.485(3)
S1A C17A 1.779(4)
S1A C18A 1.780(5)
C1A C2A 1.399(6)
C1A C6A 1.424(7)
C2A C3A 1.398(7)
C2A H2A 0.9500
C3A C4A 1.379(8)
C3A H3A 0.9500
C4A C5A 1.387(8)
C4A H4A 0.9500
C5A C6A 1.403(6)
C5A H5A 0.9500
C6A C7A 1.464(7)
C7A N1A 1.358(6)
C7A C8A 1.399(7)
C8A C9A 1.395(7)
C8A H8A 0.9500
C9A C10A 1.384(7)
C9A H9A 0.9500
C10A C11A 1.388(6)
C10A H10A 0.9500
C11A N1A 1.360(6)
C11A C12A 1.482(6)
C12A N2A 1.365(5)
C12A C13A 1.393(6)
C13A C14A 1.375(7)
C13A H13A 0.9500
C14A C15A 1.388(7)
C14A H14A 0.9500
C15A C16A 1.388(6)
C15A H15A 0.9500
C16A N2A 1.334(6)
C16A H16A 0.9500
C17A H17A 0.9800
C17A H17B 0.9800
C17A H17C 0.9800
C18A H18A 0.9800
C18A H18B 0.9800
C18A H18C 0.9800
C19A N3A 1.332(5)
C19A C20A 1.385(6)
C19A H19A 0.9500
C20A C21A 1.385(6)
C20A H20A 0.9500
C21A C22A 1.398(6)
C21A H21A 0.9500
C22A C23A 1.398(6)
C22A C29A 1.451(6)
C23A N3A 1.358(5)
C23A C24A 1.427(6)
C24A N4A 1.374(6)
C24A C25A 1.412(6)
C25A C26A 1.395(7)
C25A C30A 1.462(6)
C26A C27A 1.374(7)
C26A H26A 0.9500
C27A C28A 1.391(6)
C27A H27A 0.9500
C28A N4A 1.332(6)
C28A H28A 0.9500
C29A N5A 1.368(6)
C29A C30A 1.396(7)
C30A N6A 1.355(6)
C31A N5A 1.324(7)
C31A C32A 1.387(8)
C31A H31A 0.9500
C32A N6A 1.326(7)
C32A H32A 0.9500
Ru2 N1B 2.012(4)
Ru2 C1B 2.028(5)
Ru2 N4B 2.087(4)
Ru2 N3B 2.088(4)
Ru2 N2B 2.180(4)
Ru2 S1B 2.2464(10)
S1B O1B 1.483(3)
S1B C18B 1.780(5)
S1B C17B 1.789(4)
C1B C2B 1.396(6)
C1B C6B 1.424(6)
C2B C3B 1.393(6)
C2B H2B 0.9500
C3B C4B 1.387(7)
C3B H3B 0.9500
C4B C5B 1.387(7)
C4B H4B 0.9500
C5B C6B 1.404(6)
C5B H5B 0.9500
C6B C7B 1.475(6)
C7B N1B 1.357(6)
C7B C8B 1.400(6)
C8B C9B 1.386(7)
C8B H8B 0.9500
C9B C10B 1.388(7)
C9B H9B 0.9500
C10B C11B 1.396(6)
C10B H10B 0.9500
C11B N1B 1.357(5)
C11B C12B 1.470(6)
C12B N2B 1.366(5)
C12B C13B 1.372(6)
C13B C14B 1.395(7)
C13B H13B 0.9500
C14B C15B 1.374(7)
C14B H14B 0.9500
C15B C16B 1.390(6)
C15B H15B 0.9500
C16B N2B 1.345(6)
C16B H16B 0.9500
C17B H17D 0.9800
C17B H17E 0.9800
C17B H17F 0.9800
C18B H18D 0.9800
C18B H18E 0.9800
C18B H18F 0.9800
C19B N3B 1.330(6)
C19B C20B 1.406(6)
C19B H19B 0.9500
C20B C21B 1.376(6)
C20B H20B 0.9500
C21B C22B 1.394(6)
C21B H21B 0.9500
C22B C23B 1.413(6)
C22B C29B 1.447(6)
C23B N3B 1.360(5)
C23B C24B 1.435(6)
C24B N4B 1.381(5)
C24B C25B 1.402(6)
C25B C26B 1.400(6)
C25B C30B 1.466(6)
C26B C27B 1.376(6)
C26B H26B 0.9500
C27B C28B 1.387(6)
C27B H27B 0.9500
C28B N4B 1.346(5)
C28B H28B 0.9500
C29B N5B 1.359(6)
C29B C30B 1.397(6)
C30B N6B 1.348(6)
C31B N5B 1.327(6)
C31B C32B 1.394(7)
C31B H31B 0.9500
C32B N6B 1.324(6)
C32B H32B 0.9500
Ru3 N1C 2.001(4)
Ru3 C1C 2.046(4)
Ru3 N3C 2.085(3)
Ru3 N4C 2.094(4)
Ru3 N2C 2.166(4)
Ru3 S1C 2.2416(11)
S1C O1C 1.483(3)
S1C C17C 1.782(5)
S1C C18C 1.783(5)
C1C C2C 1.403(6)
C1C C6C 1.422(6)
C2C C3C 1.389(6)
C2C H2C 0.9500
C3C C4C 1.388(7)
C3C H3C 0.9500
C4C C5C 1.381(7)
C4C H4C 0.9500
C5C C6C 1.409(6)
C5C H5C 0.9500
C6C C7C 1.466(6)
C7C N1C 1.357(6)
C7C C8C 1.397(6)
C8C C9C 1.395(7)
C8C H8C 0.9500
C9C C10C 1.386(7)
C9C H9C 0.9500
C10C C11C 1.377(6)
C10C H10C 0.9500
C11C N1C 1.365(5)
C11C C12C 1.475(6)
C12C N2C 1.362(5)
C12C C13C 1.391(6)
C13C C14C 1.373(7)
C13C H13C 0.9500
C14C C15C 1.393(7)
C14C H14C 0.9500
C15C C16C 1.383(6)
C15C H15C 0.9500
C16C N2C 1.336(6)
C16C H16C 0.9500
C17C H17G 0.9800
C17C H17H 0.9800
C17C H17I 0.9800
C18C H18G 0.9800
C18C H18H 0.9800
C18C H18I 0.9800
C19C N3C 1.333(6)
C19C C20C 1.396(6)
C19C H19C 0.9500
C20C C21C 1.366(7)
C20C H20C 0.9500
C21C C22C 1.400(7)
C21C H21C 0.9500
C22C C23C 1.404(6)
C22C C29C 1.449(6)
C23C N3C 1.361(6)
C23C C24C 1.445(6)
C24C N4C 1.366(5)
C24C C25C 1.399(6)
C25C C26C 1.390(7)
C25C C30C 1.459(6)
C26C C27C 1.384(7)
C26C H26C 0.9500
C27C C28C 1.395(6)
C27C H27C 0.9500
C28C N4C 1.336(6)
C28C H28C 0.9500
C29C N5C 1.362(6)
C29C C30C 1.404(7)
C30C N6C 1.354(6)
C31C N5C 1.321(7)
C31C C32C 1.395(8)
C31C H31C 0.9500
C32C N6C 1.320(7)
C32C H32C 0.9500
Ru4 N1D 1.997(3)
Ru4 C1D 2.030(4)
Ru4 N3D 2.077(3)
Ru4 N4D 2.080(3)
Ru4 N2D 2.182(4)
Ru4 S1D 2.2442(10)
S1D O1D 1.491(3)
S1D C18D 1.766(5)
S1D C17D 1.788(4)
C1D C2D 1.412(6)
C1D C6D 1.418(6)
C2D C3D 1.392(6)
C2D H2D 0.9500
C3D C4D 1.384(7)
C3D H3D 0.9500
C4D C5D 1.382(7)
C4D H4D 0.9500
C5D C6D 1.385(6)
C5D H5D 0.9500
C6D C7D 1.469(6)
C7D N1D 1.352(6)
C7D C8D 1.397(6)
C8D C9D 1.395(7)
C8D H8D 0.9500
C9D C10D 1.378(7)
C9D H9D 0.9500
C10D C11D 1.386(6)
C10D H10D 0.9500
C11D N1D 1.370(5)
C11D C12D 1.479(6)
C12D N2D 1.353(5)
C12D C13D 1.399(6)
C13D C14D 1.374(7)
C13D H13D 0.9500
C14D C15D 1.395(7)
C14D H14D 0.9500
C15D C16D 1.396(6)
C15D H15D 0.9500
C16D N2D 1.339(6)
C16D H16D 0.9500
C17D H17J 0.9800
C17D H17K 0.9800
C17D H17L 0.9800
C18D H18J 0.9800
C18D H18K 0.9800
C18D H18L 0.9800
C19D N3D 1.335(5)
C19D C20D 1.394(6)
C19D H19D 0.9500
C20D C21D 1.378(6)
C20D H20D 0.9500
C21D C22D 1.401(6)
C21D H21D 0.9500
C22D C23D 1.398(6)
C22D C29D 1.454(6)
C23D N3D 1.362(5)
C23D C24D 1.434(6)
C24D N4D 1.384(5)
C24D C25D 1.395(6)
C25D C26D 1.398(6)
C25D C30D 1.462(6)
C26D C27D 1.370(6)
C26D H26D 0.9500
C27D C28D 1.396(6)
C27D H27D 0.9500
C28D N4D 1.336(5)
C28D H28D 0.9500
C29D N5D 1.355(6)
C29D C30D 1.404(6)
C30D N6D 1.354(6)
C31D N5D 1.322(6)
C31D C32D 1.394(7)
C31D H31D 0.9500
C32D N6D 1.319(6)
C32D H32D 0.9500
P1 F3 1.600(3)
P1 F4 1.601(3)
P1 F6 1.605(3)
P1 F5 1.606(3)
P1 F2 1.609(3)
P1 F1 1.614(3)
P2 F11 1.590(3)
P2 F10 1.592(3)
P2 F12 1.592(3)
P2 F8 1.595(3)
P2 F9 1.598(3)
P2 F7 1.605(3)
P3 F18 1.573(5)
P3 F15 1.574(5)
P3 F13 1.593(5)
P3 F14 1.595(5)
P3 F17 1.600(5)
P3 F16 1.602(5)
P3' F18' 1.559(16)
P3' F13' 1.583(16)
P3' F16' 1.591(16)
P3' F15' 1.594(15)
P3' F17' 1.599(16)
P3' F14' 1.604(16)
P4 F21 1.511(10)
P4 F22 1.561(7)
P4 F23 1.577(7)
P4 F24 1.582(8)
P4 F20 1.731(8)
P4 F19 1.733(9)
F22 F24 1.423(14)
P4' F20' 1.451(9)
P4' F19' 1.469(8)
P4' F23' 1.581(7)
P4' F24' 1.590(6)
P4' F21' 1.644(8)
P4' F22' 1.649(7)
F20' F23' 1.669(12)
F21' F23' 1.759(13)

loop_
_geom_torsion_atom_site_label_1
_geom_torsion_atom_site_label_2
_geom_torsion_atom_site_label_3
_geom_torsion_atom_site_label_4
_geom_torsion
C6A C1A C2A C3A -1.2(7)
Ru1 C1A C2A C3A 177.8(3)
C1A C2A C3A C4A 0.1(7)
C2A C3A C4A C5A 0.8(8)
C3A C4A C5A C6A -0.5(8)
C4A C5A C6A C1A -0.7(7)
C4A C5A C6A C7A -179.6(4)
C2A C1A C6A C5A 1.5(7)
Ru1 C1A C6A C5A -177.6(3)
C2A C1A C6A C7A -179.5(4)
Ru1 C1A C6A C7A 1.3(5)
C5A C6A C7A N1A 176.8(4)
C1A C6A C7A N1A -2.1(6)
C5A C6A C7A C8A -2.8(8)
C1A C6A C7A C8A 178.2(4)
N1A C7A C8A C9A -0.7(7)
C6A C7A C8A C9A 179.0(4)
C7A C8A C9A C10A -1.7(7)
C8A C9A C10A C11A 2.0(7)
C9A C10A C11A N1A 0.2(7)
C9A C10A C11A C12A -178.2(4)
N1A C11A C12A N2A 5.2(5)
C10A C11A C12A N2A -176.4(4)
N1A C11A C12A C13A -175.0(4)
C10A C11A C12A C13A 3.5(7)
N2A C12A C13A C14A 2.6(7)
C11A C12A C13A C14A -177.2(4)
C12A C13A C14A C15A -0.3(7)
C13A C14A C15A C16A -2.9(7)
C14A C15A C16A N2A 4.0(7)
N3A C19A C20A C21A -0.5(7)
C19A C20A C21A C22A 0.1(7)
C20A C21A C22A C23A 0.2(7)
C20A C21A C22A C29A 179.9(4)
C21A C22A C23A N3A 0.0(6)
C29A C22A C23A N3A -179.7(4)
C21A C22A C23A C24A -179.0(4)
C29A C22A C23A C24A 1.3(6)
N3A C23A C24A N4A -1.7(6)
C22A C23A C24A N4A 177.4(4)
N3A C23A C24A C25A -178.9(4)
C22A C23A C24A C25A 0.2(6)
N4A C24A C25A C26A -1.7(6)
C23A C24A C25A C26A 175.3(4)
N4A C24A C25A C30A -179.4(4)
C23A C24A C25A C30A -2.4(6)
C24A C25A C26A C27A -0.8(6)
C30A C25A C26A C27A 176.9(4)
C25A C26A C27A C28A 2.7(7)
C26A C27A C28A N4A -2.3(7)
C23A C22A C29A N5A -179.3(4)
C21A C22A C29A N5A 1.0(7)
C23A C22A C29A C30A -0.5(6)
C21A C22A C29A C30A 179.8(4)
N5A C29A C30A N6A -2.1(7)
C22A C29A C30A N6A 179.1(4)
N5A C29A C30A C25A 177.1(4)
C22A C29A C30A C25A -1.8(7)
C26A C25A C30A N6A 4.7(7)
C24A C25A C30A N6A -177.6(4)
C26A C25A C30A C29A -174.4(4)
C24A C25A C30A C29A 3.2(6)
N5A C31A C32A N6A -1.0(9)
C8A C7A N1A C11A 2.8(6)
C6A C7A N1A C11A -176.9(4)
C8A C7A N1A Ru1 -178.4(3)
C6A C7A N1A Ru1 1.9(5)
C10A C11A N1A C7A -2.6(6)
C12A C11A N1A C7A 175.9(4)
C10A C11A N1A Ru1 178.6(3)
C12A C11A N1A Ru1 -2.8(5)
C15A C16A N2A C12A -1.8(6)
C15A C16A N2A Ru1 -178.0(3)
C13A C12A N2A C16A -1.6(6)
C11A C12A N2A C16A 178.3(4)
C13A C12A N2A Ru1 175.3(3)
C11A C12A N2A Ru1 -4.9(4)
C20A C19A N3A C23A 0.7(6)
C20A C19A N3A Ru1 179.7(3)
C22A C23A N3A C19A -0.4(6)
C24A C23A N3A C19A 178.6(4)
C22A C23A N3A Ru1 -179.5(3)
C24A C23A N3A Ru1 -0.5(5)
C27A C28A N4A C24A -0.1(6)
C27A C28A N4A Ru1 -177.8(3)
C25A C24A N4A C28A 2.1(6)
C23A C24A N4A C28A -175.0(4)
C25A C24A N4A Ru1 -179.9(3)
C23A C24A N4A Ru1 3.0(5)
C32A C31A N5A C29A -0.2(8)
C30A C29A N5A C31A 1.7(7)
C22A C29A N5A C31A -179.5(4)
C31A C32A N6A C30A 0.6(8)
C29A C30A N6A C32A 0.9(7)
C25A C30A N6A C32A -178.3(4)
C6B C1B C2B C3B 0.7(6)
Ru2 C1B C2B C3B -176.5(3)
C1B C2B C3B C4B -1.6(7)
C2B C3B C4B C5B 1.4(7)
C3B C4B C5B C6B -0.4(7)
C4B C5B C6B C1B -0.5(7)
C4B C5B C6B C7B 178.1(4)
C2B C1B C6B C5B 0.3(6)
Ru2 C1B C6B C5B 178.0(3)
C2B C1B C6B C7B -178.4(4)
Ru2 C1B C6B C7B -0.7(5)
C5B C6B C7B N1B -179.3(4)
C1B C6B C7B N1B -0.6(5)
C5B C6B C7B C8B -2.1(7)
C1B C6B C7B C8B 176.6(4)
N1B C7B C8B C9B 0.2(6)
C6B C7B C8B C9B -176.8(4)
C7B C8B C9B C10B -1.7(7)
C8B C9B C10B C11B 1.2(7)
C9B C10B C11B N1B 0.9(6)
C9B C10B C11B C12B 178.7(4)
N1B C11B C12B N2B 3.2(5)
C10B C11B C12B N2B -174.7(4)
N1B C11B C12B C13B -177.7(4)
C10B C11B C12B C13B 4.4(7)
N2B C12B C13B C14B 1.4(7)
C11B C12B C13B C14B -177.7(4)
C12B C13B C14B C15B -0.7(7)
C13B C14B C15B C16B -1.2(7)
C14B C15B C16B N2B 2.7(7)
N3B C19B C20B C21B -0.5(7)
C19B C20B C21B C22B -0.1(7)
C20B C21B C22B C23B -1.3(6)
C20B C21B C22B C29B 179.7(4)
C21B C22B C23B N3B 3.5(6)
C29B C22B C23B N3B -177.4(4)
C21B C22B C23B C24B -174.6(4)
C29B C22B C23B C24B 4.5(6)
N3B C23B C24B N4B -0.4(5)
C22B C23B C24B N4B 177.8(4)
N3B C23B C24B C25B -178.1(4)
C22B C23B C24B C25B 0.1(6)
N4B C24B C25B C26B -3.4(6)
C23B C24B C25B C26B 174.1(4)
N4B C24B C25B C30B 178.1(4)
C23B C24B C25B C30B -4.4(6)
C24B C25B C26B C27B -1.5(6)
C30B C25B C26B C27B 177.0(4)
C25B C26B C27B C28B 4.2(6)
C26B C27B C28B N4B -2.2(7)
C21B C22B C29B N5B -5.7(6)
C23B C22B C29B N5B 175.2(4)
C21B C22B C29B C30B 174.2(4)
C23B C22B C29B C30B -4.9(6)
N5B C29B C30B N6B 0.8(7)
C22B C29B C30B N6B -179.0(4)
N5B C29B C30B C25B -179.5(4)
C22B C29B C30B C25B 0.7(6)
C26B C25B C30B N6B 5.2(6)
C24B C25B C30B N6B -176.3(4)
C26B C25B C30B C29B -174.5(4)
C24B C25B C30B C29B 4.0(6)
N5B C31B C32B N6B 1.8(8)
C10B C11B N1B C7B -2.5(6)
C12B C11B N1B C7B 179.5(4)
C10B C11B N1B Ru2 175.2(3)
C12B C11B N1B Ru2 -2.9(5)
C8B C7B N1B C11B 1.9(6)
C6B C7B N1B C11B 179.4(4)
C8B C7B N1B Ru2 -175.8(3)
C6B C7B N1B Ru2 1.7(5)
C15B C16B N2B C12B -2.1(7)
C15B C16B N2B Ru2 179.3(3)
C13B C12B N2B C16B 0.0(6)
C11B C12B N2B C16B 179.1(4)
C13B C12B N2B Ru2 178.8(3)
C11B C12B N2B Ru2 -2.1(4)
C20B C19B N3B C23B 2.6(6)
C20B C19B N3B Ru2 -174.5(3)
C22B C23B N3B C19B -4.2(6)
C24B C23B N3B C19B 174.0(4)
C22B C23B N3B Ru2 173.3(3)
C24B C23B N3B Ru2 -8.5(5)
C27B C28B N4B C24B -2.5(6)
C27B C28B N4B Ru2 175.8(3)
C25B C24B N4B C28B 5.3(6)
C23B C24B N4B C28B -172.3(4)
C25B C24B N4B Ru2 -173.3(3)
C23B C24B N4B Ru2 9.1(4)
C32B C31B N5B C29B -2.5(7)
C30B C29B N5B C31B 1.3(6)
C22B C29B N5B C31B -178.9(4)
C31B C32B N6B C30B 0.4(7)
C29B C30B N6B C32B -1.6(7)
C25B C30B N6B C32B 178.7(4)
C6C C1C C2C C3C -1.5(6)
Ru3 C1C C2C C3C -178.8(3)
C1C C2C C3C C4C -0.4(7)
C2C C3C C4C C5C 1.2(7)
C3C C4C C5C C6C 0.0(7)
C4C C5C C6C C1C -2.0(7)
C4C C5C C6C C7C 177.1(4)
C2C C1C C6C C5C 2.8(6)
Ru3 C1C C6C C5C -179.4(3)
C2C C1C C6C C7C -176.4(4)
Ru3 C1C C6C C7C 1.4(5)
C5C C6C C7C N1C 179.6(4)
C1C C6C C7C N1C -1.2(5)
C5C C6C C7C C8C -1.5(7)
C1C C6C C7C C8C 177.7(4)
N1C C7C C8C C9C -0.5(6)
C6C C7C C8C C9C -179.3(4)
C7C C8C C9C C10C -2.6(7)
C8C C9C C10C C11C 2.2(7)
C9C C10C C11C N1C 1.3(6)
C9C C10C C11C C12C -179.0(4)
N1C C11C C12C N2C 3.8(5)
C10C C11C C12C N2C -176.0(4)
N1C C11C C12C C13C -176.1(4)
C10C C11C C12C C13C 4.1(7)
N2C C12C C13C C14C 2.5(6)
C11C C12C C13C C14C -177.6(4)
C12C C13C C14C C15C -1.9(7)
C13C C14C C15C C16C -0.3(7)
C14C C15C C16C N2C 2.2(7)
N3C C19C C20C C21C -1.2(7)
C19C C20C C21C C22C 0.7(7)
C20C C21C C22C C23C -0.3(6)
C20C C21C C22C C29C -179.1(4)
C21C C22C C23C N3C 0.4(6)
C29C C22C C23C N3C 179.3(4)
C21C C22C C23C C24C -179.2(4)
C29C C22C C23C C24C -0.3(6)
N3C C23C C24C N4C -1.2(6)
C22C C23C C24C N4C 178.5(4)
N3C C23C C24C C25C 179.9(4)
C22C C23C C24C C25C -0.5(6)
N4C C24C C25C C26C -1.6(6)
C23C C24C C25C C26C 177.3(4)
N4C C24C C25C C30C -178.4(4)
C23C C24C C25C C30C 0.4(6)
C24C C25C C26C C27C -0.1(6)
C30C C25C C26C C27C 176.7(4)
C25C C26C C27C C28C 0.5(7)
C26C C27C C28C N4C 0.7(7)
C21C C22C C29C N5C 0.3(7)
C23C C22C C29C N5C -178.5(4)
C21C C22C C29C C30C -179.9(4)
C23C C22C C29C C30C 1.3(6)
N5C C29C C30C N6C -0.2(7)
C22C C29C C30C N6C -179.9(4)
N5C C29C C30C C25C 178.4(4)
C22C C29C C30C C25C -1.3(7)
C26C C25C C30C N6C 2.3(7)
C24C C25C C30C N6C 179.1(4)
C26C C25C C30C C29C -176.2(4)
C24C C25C C30C C29C 0.5(6)
N5C C31C C32C N6C -1.0(9)
C8C C7C N1C C11C 4.1(6)
C6C C7C N1C C11C -176.9(4)
C8C C7C N1C Ru3 -178.5(3)
C6C C7C N1C Ru3 0.4(5)
C10C C11C N1C C7C -4.5(6)
C12C C11C N1C C7C 175.7(4)
C10C C11C N1C Ru3 178.2(3)
C12C C11C N1C Ru3 -1.6(5)
C15C C16C N2C C12C -1.7(6)
C15C C16C N2C Ru3 -177.7(3)
C13C C12C N2C C16C -0.6(6)
C11C C12C N2C C16C 179.4(4)
C13C C12C N2C Ru3 175.9(3)
C11C C12C N2C Ru3 -4.0(4)
C20C C19C N3C C23C 1.3(6)
C20C C19C N3C Ru3 -174.5(3)
C22C C23C N3C C19C -0.9(6)
C24C C23C N3C C19C 178.7(4)
C22C C23C N3C Ru3 175.4(3)
C24C C23C N3C Ru3 -4.9(5)
C27C C28C N4C C24C -2.2(6)
C27C C28C N4C Ru3 174.4(3)
C25C C24C N4C C28C 2.6(6)
C23C C24C N4C C28C -176.2(4)
C25C C24C N4C Ru3 -174.5(3)
C23C C24C N4C Ru3 6.7(5)
C32C C31C N5C C29C 1.2(8)
C30C C29C N5C C31C -0.6(7)
C22C C29C N5C C31C 179.1(4)
C31C C32C N6C C30C 0.1(8)
C29C C30C N6C C32C 0.4(7)
C25C C30C N6C C32C -178.1(4)
C6D C1D C2D C3D 0.5(7)
Ru4 C1D C2D C3D -179.0(3)
C1D C2D C3D C4D 0.8(7)
C2D C3D C4D C5D -1.5(7)
C3D C4D C5D C6D 0.8(7)
C4D C5D C6D C1D 0.5(7)
C4D C5D C6D C7D -178.7(4)
C2D C1D C6D C5D -1.1(6)
Ru4 C1D C6D C5D 178.5(3)
C2D C1D C6D C7D 178.1(4)
Ru4 C1D C6D C7D -2.3(5)
C5D C6D C7D N1D 179.2(4)
C1D C6D C7D N1D 0.0(5)
C5D C6D C7D C8D -1.0(7)
C1D C6D C7D C8D 179.8(4)
N1D C7D C8D C9D -1.6(7)
C6D C7D C8D C9D 178.7(4)
C7D C8D C9D C10D -0.7(7)
C8D C9D C10D C11D 0.6(7)
C9D C10D C11D N1D 1.7(6)
C9D C10D C11D C12D 179.5(4)
N1D C11D C12D N2D 5.2(5)
C10D C11D C12D N2D -172.7(4)
N1D C11D C12D C13D -174.9(4)
C10D C11D C12D C13D 7.3(7)
N2D C12D C13D C14D 3.0(7)
C11D C12D C13D C14D -176.9(4)
C12D C13D C14D C15D -1.7(8)
C13D C14D C15D C16D 0.1(8)
C14D C15D C16D N2D 0.4(8)
N3D C19D C20D C21D 0.9(7)
C19D C20D C21D C22D -0.1(6)
C20D C21D C22D C23D -1.3(6)
C20D C21D C22D C29D 178.0(4)
C21D C22D C23D N3D 2.3(6)
C29D C22D C23D N3D -177.1(4)
C21D C22D C23D C24D -176.3(4)
C29D C22D C23D C24D 4.3(6)
N3D C23D C24D N4D 1.1(5)
C22D C23D C24D N4D 179.8(4)
N3D C23D C24D C25D -178.2(4)
C22D C23D C24D C25D 0.5(6)
N4D C24D C25D C26D -1.3(6)
C23D C24D C25D C26D 177.9(4)
N4D C24D C25D C30D 176.1(4)
C23D C24D C25D C30D -4.7(6)
C24D C25D C26D C27D -2.8(6)
C30D C25D C26D C27D 179.9(4)
C25D C26D C27D C28D 3.7(7)
C26D C27D C28D N4D -0.5(7)
C23D C22D C29D N5D 174.1(4)
C21D C22D C29D N5D -5.3(6)
C23D C22D C29D C30D -4.8(6)
C21D C22D C29D C30D 175.8(4)
N5D C29D C30D N6D 2.0(7)
C22D C29D C30D N6D -179.1(4)
N5D C29D C30D C25D -178.2(4)
C22D C29D C30D C25D 0.7(6)
C24D C25D C30D N6D -176.1(4)
C26D C25D C30D N6D 1.2(6)
C24D C25D C30D C29D 4.1(6)
C26D C25D C30D C29D -178.6(4)
N5D C31D C32D N6D -0.6(8)
C8D C7D N1D C11D 4.0(6)
C6D C7D N1D C11D -176.2(4)
C8D C7D N1D Ru4 -177.4(3)
C6D C7D N1D Ru4 2.4(5)
C10D C11D N1D C7D -4.1(6)
C12D C11D N1D C7D 177.9(4)
C10D C11D N1D Ru4 177.3(3)
C12D C11D N1D Ru4 -0.7(5)
C15D C16D N2D C12D 0.8(7)
C15D C16D N2D Ru4 -174.3(4)
C13D C12D N2D C16D -2.5(6)
C11D C12D N2D C16D 177.4(4)
C13D C12D N2D Ru4 173.4(3)
C11D C12D N2D Ru4 -6.7(4)
C20D C19D N3D C23D 0.0(6)
C20D C19D N3D Ru4 -176.1(3)
C22D C23D N3D C19D -1.6(6)
C24D C23D N3D C19D 177.1(4)
C22D C23D N3D Ru4 175.0(3)
C24D C23D N3D Ru4 -6.3(5)
C27D C28D N4D C24D -3.5(6)
C27D C28D N4D Ru4 177.1(3)
C25D C24D N4D C28D 4.4(6)
C23D C24D N4D C28D -174.9(4)
C25D C24D N4D Ru4 -176.1(3)
C23D C24D N4D Ru4 4.6(4)
C32D C31D N5D C29D -2.2(7)
C30D C29D N5D C31D 1.5(6)
C22D C29D N5D C31D -177.4(4)
C31D C32D N6D C30D 3.9(7)
C29D C30D N6D C32D -4.6(6)
C25D C30D N6D C32D 175.6(4)
F21 P4 F22 F24 -25.6(10)
F23 P4 F22 F24 -165.4(6)
F20 P4 F22 F24 73.0(6)
F19 P4 F22 F24 -80.0(6)
F21 P4 F24 F22 165.3(6)
F23 P4 F24 F22 26.7(10)
F20 P4 F24 F22 -107.6(6)
F19 P4 F24 F22 93.5(6)
F19' P4' F20' F23' 48.3(14)
F24' P4' F20' F23' -148.2(6)
F21' P4' F20' F23' -62.3(6)
F22' P4' F20' F23' 96.6(5)
F20' P4' F21' F23' 62.8(6)
F19' P4' F21' F23' -95.1(6)
F24' P4' F21' F23' 157.0(5)
F22' P4' F21' F23' 11.8(10)
F19' P4' F23' F20' -162.5(6)
F24' P4' F23' F20' 63.3(8)
F21' P4' F23' F20' 104.7(6)
F22' P4' F23' F20' -70.1(6)
F20' P4' F23' F21' -104.7(6)
F19' P4' F23' F21' 92.8(5)
F24' P4' F23' F21' -41.4(8)
F22' P4' F23' F21' -174.9(5)
P4' F20' F23' F21' 56.6(4)
P4' F21' F23' F20' -51.2(4)
